data_4088991
loop_
_publ_author_name
'Chan, Allen L.'
'Estrada, Jess'
'Kefalidis, Christos E.'
'Lavallo, Vincent'

_publ_section_title
;
 Changing the Charge: Electrostatic Effects in Pd-Catalyzed Cross-Coupling
;
_journal_issue 19
_journal_name_full Organometallics
_journal_page_first 3257
_journal_paper_doi 10.1021/acs.organomet.6b00622
_journal_volume 35
_journal_year 2016
_chemical_formula_sum 'C16 H50 B20 P2 Pd'
_chemical_formula_weight 627.10
_space_group_crystal_system orthorhombic
_space_group_IT_number 61
_space_group_name_Hall '-P 2ac 2ab'
_space_group_name_H-M_alt 'P b c a'
_atom_sites_solution_hydrogens geom
_audit_creation_method SHELXL-2013
_cell_angle_alpha 90
_cell_angle_beta 90
_cell_angle_gamma 90
_cell_formula_units_Z 16
_cell_length_a 13.7415(10)
_cell_length_b 22.9967(17)
_cell_length_c 41.383(3)
_cell_measurement_reflns_used 9840
_cell_measurement_temperature 100(2)
_cell_measurement_theta_max 26.28
_cell_measurement_theta_min 2.27
_cell_volume 13077.4(17)
_computing_cell_refinement 'Bruker SAINT'
_computing_data_collection 'Bruker APEX2'
_computing_data_reduction 'Bruker SAINT'
_computing_molecular_graphics 'Bruker SHELXTL'
_computing_publication_material 'Bruker SHELXTL'
_computing_structure_refinement 'SHELXL-2013 (Sheldrick, 2013)'
_computing_structure_solution 'SHELXS-97 (Sheldrick 2008)'
_diffrn_ambient_temperature 100(2)
_diffrn_measured_fraction_theta_full 0.999
_diffrn_measured_fraction_theta_max 0.999
_diffrn_measurement_device_type 'Bruker APEX-II CCD'
_diffrn_measurement_method '\f and \w scans'
_diffrn_radiation_type MoK\a
_diffrn_radiation_wavelength 0.71073
_diffrn_reflns_av_R_equivalents 0.1783
_diffrn_reflns_av_unetI/netI 0.0808
_diffrn_reflns_Laue_measured_fraction_full 0.999
_diffrn_reflns_Laue_measured_fraction_max 0.999
_diffrn_reflns_limit_h_max 16
_diffrn_reflns_limit_h_min -16
_diffrn_reflns_limit_k_max 27
_diffrn_reflns_limit_k_min -27
_diffrn_reflns_limit_l_max 49
_diffrn_reflns_limit_l_min -46
_diffrn_reflns_number 139053
_diffrn_reflns_point_group_measured_fraction_full 0.999
_diffrn_reflns_point_group_measured_fraction_max 0.999
_diffrn_reflns_theta_full 25.242
_diffrn_reflns_theta_max 25.350
_diffrn_reflns_theta_min 1.771
_exptl_absorpt_coefficient_mu 0.676
_exptl_absorpt_correction_type multi-scan
_exptl_absorpt_process_details 'Bruker SADABS'
_exptl_crystal_colour 'light grey'
_exptl_crystal_density_diffrn 1.274
_exptl_crystal_density_meas ?
_exptl_crystal_density_method 'not measured'
_exptl_crystal_description 'thin needle frag'
_exptl_crystal_F_000 5152
_exptl_crystal_size_max 0.488
_exptl_crystal_size_mid 0.049
_exptl_crystal_size_min 0.010
_exptl_transmission_factor_max 0.959
_exptl_transmission_factor_min 0.667
_refine_diff_density_max 1.367
_refine_diff_density_min -1.109
_refine_diff_density_rms 0.126
_refine_ls_extinction_method none
_refine_ls_goodness_of_fit_ref 1.156
_refine_ls_hydrogen_treatment constr
_refine_ls_matrix_type full
_refine_ls_number_parameters 719
_refine_ls_number_reflns 11980
_refine_ls_number_restraints 0
_refine_ls_restrained_S_all 1.156
_refine_ls_R_factor_all 0.1116
_refine_ls_R_factor_gt 0.0718
_refine_ls_shift/su_max 0.001
_refine_ls_shift/su_mean 0.000
_refine_ls_structure_factor_coef Fsqd
_refine_ls_weighting_details 'w=1/[\s^2^(Fo^2^)+(0.0222P)^2^+96.3424P] where P=(Fo^2^+2Fc^2^)/3'
_refine_ls_weighting_scheme calc
_refine_ls_wR_factor_gt 0.1329
_refine_ls_wR_factor_ref 0.1449
_reflns_Friedel_coverage 0.000
_reflns_number_gt 8483
_reflns_number_total 11980
_reflns_threshold_expression 'I > 2\s(I)'
_cod_data_source_file om6b00622_si_002.cif
_cod_data_source_block Compound_4
_cod_depositor_comments
;
The following automatic conversions were performed:

data item '_exptl_crystal_density_meas' value 'not measured' was
changed to '?' -- the value is perceived as not measured.

Automatic conversion script
Id: cif_fix_values 6909 2019-04-08 15:41:33Z antanas 
;
_cod_original_cell_volume 13077.6(17)
_cod_database_code 4088991
_shelx_space_group_comment
; 
The symmetry employed for this shelxl refinement is uniquely defined 
by the following loop, which should always be used as a source of 
symmetry information in preference to the above space-group names. 
They are only intended as comments. 
;
_shelx_estimated_absorpt_t_min 0.734
_shelx_estimated_absorpt_t_max 0.993
_shelxl_version_number 2013-4

loop_
_space_group_symop_operation_xyz
'x, y, z'
'-x+1/2, -y, z+1/2'
'-x, y+1/2, -z+1/2'
'x+1/2, -y+1/2, -z'
'-x, -y, -z'
'x-1/2, y, -z-1/2'
'x, -y-1/2, z-1/2'
'-x-1/2, y-1/2, z'

loop_
_atom_site_label
_atom_site_type_symbol
_atom_site_fract_x
_atom_site_fract_y
_atom_site_fract_z
_atom_site_U_iso_or_equiv
_atom_site_adp_type
_atom_site_occupancy
_atom_site_site_symmetry_order
_atom_site_calc_flag
_atom_site_refinement_flags_posn
_atom_site_refinement_flags_adp
_atom_site_disorder_assembly
_atom_site_disorder_group
Pd1 Pd 0.17770(4) 0.38839(2) 0.05271(2) 0.01658(13) Uani 1 1 d . . A 1
P1A P 0.25729(12) 0.47518(7) 0.05067(4) 0.0147(4) Uani 1 1 d . . A 1
C1A C 0.2377(5) 0.5110(3) 0.09101(15) 0.0155(14) Uani 1 1 d . . A 1
C2A C 0.1652(5) 0.4724(3) 0.11492(16) 0.0178(15) Uani 1 1 d . . A 1
H2A H 0.1374 0.4292 0.1066 0.021 Uiso 1 1 calc R U A 1
B3A B 0.1172(6) 0.5322(3) 0.0967(2) 0.0203(18) Uani 1 1 d . . A 1
H3A H 0.0608 0.5313 0.0772 0.024 Uiso 1 1 calc R U A 1
B4A B 0.2140(6) 0.5836(4) 0.0974(2) 0.0211(18) Uani 1 1 d . . A 1
H4A H 0.2206 0.6180 0.0784 0.025 Uiso 1 1 calc R U A 1
B5A B 0.3181(6) 0.5487(3) 0.11428(19) 0.0180(17) Uani 1 1 d . . A 1
H5A H 0.3937 0.5601 0.1064 0.022 Uiso 1 1 calc R U A 1
B6A B 0.2843(6) 0.4765(4) 0.12437(19) 0.0229(19) Uani 1 1 d . . A 1
H6A H 0.3367 0.4393 0.1229 0.027 Uiso 1 1 calc R U A 1
B7A B 0.1924(6) 0.4793(4) 0.1547(2) 0.0255(19) Uani 1 1 d . . A 1
H7A H 0.1842 0.4445 0.1734 0.031 Uiso 1 1 calc R U A 1
B8A B 0.0899(6) 0.5142(4) 0.1374(2) 0.0233(19) Uani 1 1 d . . A 1
H8A H 0.0142 0.5022 0.1448 0.028 Uiso 1 1 calc R U A 1
B9A B 0.1215(6) 0.5862(4) 0.12710(19) 0.0221(18) Uani 1 1 d . . A 1
H9A H 0.0672 0.6225 0.1279 0.027 Uiso 1 1 calc R U A 1
B10A B 0.2470(6) 0.5964(3) 0.13817(19) 0.0233(19) Uani 1 1 d . . A 1
H10A H 0.2757 0.6395 0.1464 0.028 Uiso 1 1 calc R U A 1
B11A B 0.2903(7) 0.5297(4) 0.1550(2) 0.029(2) Uani 1 1 d . . A 1
H11A H 0.3477 0.5286 0.1742 0.034 Uiso 1 1 calc R U A 1
B12A B 0.1691(7) 0.5534(4) 0.1631(2) 0.029(2) Uani 1 1 d . . A 1
H12A H 0.1464 0.5683 0.1877 0.035 Uiso 1 1 calc R U A 1
C3A C 0.2092(5) 0.5301(3) 0.02160(16) 0.0172(15) Uani 1 1 d . . A 1
H3E H 0.1562 0.5512 0.0333 0.021 Uiso 1 1 calc R U A 1
C4A C 0.1600(6) 0.4996(3) -0.00671(17) 0.0274(18) Uani 1 1 d . . A 1
H4E H 0.1310 0.5287 -0.0211 0.041 Uiso 1 1 calc R U A 1
H4F H 0.1090 0.4737 0.0014 0.041 Uiso 1 1 calc R U A 1
H4G H 0.2084 0.4769 -0.0187 0.041 Uiso 1 1 calc R U A 1
C5A C 0.2805(5) 0.5769(3) 0.01020(18) 0.0253(17) Uani 1 1 d . . A 1
H5E H 0.3291 0.5594 -0.0041 0.038 Uiso 1 1 calc R U A 1
H5F H 0.3132 0.5941 0.0290 0.038 Uiso 1 1 calc R U A 1
H5G H 0.2449 0.6072 -0.0015 0.038 Uiso 1 1 calc R U A 1
C6A C 0.3906(5) 0.4746(3) 0.04312(16) 0.0202(15) Uani 1 1 d . . A 1
H6E H 0.4152 0.5155 0.0427 0.024 Uiso 1 1 calc R U A 1
C7A C 0.4495(5) 0.4396(3) 0.06737(18) 0.0258(17) Uani 1 1 d . . A 1
H7E H 0.4185 0.4017 0.0707 0.039 Uiso 1 1 calc R U A 1
H7F H 0.4525 0.4606 0.0879 0.039 Uiso 1 1 calc R U A 1
H7G H 0.5156 0.4338 0.0590 0.039 Uiso 1 1 calc R U A 1
C8A C 0.4033(5) 0.4470(3) 0.00919(17) 0.0260(17) Uani 1 1 d . . A 1
H8E H 0.4725 0.4468 0.0034 0.039 Uiso 1 1 calc R U A 1
H8F H 0.3669 0.4698 -0.0068 0.039 Uiso 1 1 calc R U A 1
H8G H 0.3786 0.4071 0.0095 0.039 Uiso 1 1 calc R U A 1
P1B P 0.08023(12) 0.30983(7) 0.05941(4) 0.0137(4) Uani 1 1 d . . A 1
C1B C 0.0361(4) 0.2855(3) 0.01889(15) 0.0135(14) Uani 1 1 d . . A 1
C2B C 0.0889(5) 0.3192(3) -0.01213(15) 0.0160(14) Uani 1 1 d . . A 1
H2B H 0.1467 0.3525 -0.0073 0.019 Uiso 1 1 calc R U A 1
B3B B -0.0275(5) 0.3374(3) -0.00320(19) 0.0164(17) Uani 1 1 d . . A 1
H3B H -0.0508 0.3803 0.0070 0.020 Uiso 1 1 calc R U A 1
B4B B -0.0834(5) 0.2700(3) 0.00873(18) 0.0150(16) Uani 1 1 d . . A 1
H4B H -0.1443 0.2677 0.0267 0.018 Uiso 1 1 calc R U A 1
B5B B 0.0082(5) 0.2153(3) 0.00709(19) 0.0167(17) Uani 1 1 d . . A 1
H5B H 0.0072 0.1771 0.0238 0.020 Uiso 1 1 calc R U A 1
B6B B 0.1194(6) 0.2489(3) -0.00521(19) 0.0190(17) Uani 1 1 d . . A 1
H6B H 0.1919 0.2336 0.0037 0.023 Uiso 1 1 calc R U A 1
B7B B 0.1030(6) 0.2768(3) -0.04497(19) 0.0222(18) Uani 1 1 d . . A 1
H7B H 0.1648 0.2796 -0.0626 0.027 Uiso 1 1 calc R U A 1
B8B B 0.0118(6) 0.3314(3) -0.04332(18) 0.0191(17) Uani 1 1 d . . A 1
H8B H 0.0138 0.3700 -0.0598 0.023 Uiso 1 1 calc R U A 1
B9B B -0.0980(6) 0.2987(3) -0.03078(18) 0.0193(17) Uani 1 1 d . . A 1
H9B H -0.1701 0.3157 -0.0391 0.023 Uiso 1 1 calc R U A 1
B10B B -0.0774(6) 0.2233(4) -0.02508(19) 0.0208(18) Uani 1 1 d . . A 1
H10B H -0.1355 0.1902 -0.0298 0.025 Uiso 1 1 calc R U A 1
B11B B 0.0501(6) 0.2095(3) -0.0337(2) 0.0206(18) Uani 1 1 d . . A 1
H11B H 0.0767 0.1673 -0.0440 0.025 Uiso 1 1 calc R U A 1
B12B B -0.0184(6) 0.2605(3) -0.05715(19) 0.0198(17) Uani 1 1 d . . A 1
H12B H -0.0377 0.2515 -0.0830 0.024 Uiso 1 1 calc R U A 1
C3B C 0.1387(5) 0.2427(3) 0.07557(16) 0.0168(15) Uani 1 1 d . . A 1
H3F H 0.1677 0.2224 0.0565 0.020 Uiso 1 1 calc R U A 1
C4B C 0.2239(5) 0.2589(3) 0.09734(16) 0.0182(15) Uani 1 1 d . . A 1
H4H H 0.1998 0.2800 0.1163 0.027 Uiso 1 1 calc R U A 1
H4I H 0.2694 0.2837 0.0854 0.027 Uiso 1 1 calc R U A 1
H4J H 0.2575 0.2235 0.1044 0.027 Uiso 1 1 calc R U A 1
C5B C 0.0720(5) 0.1982(3) 0.09178(17) 0.0222(16) Uani 1 1 d . . A 1
H5H H 0.1055 0.1607 0.0932 0.033 Uiso 1 1 calc R U A 1
H5I H 0.0124 0.1938 0.0790 0.033 Uiso 1 1 calc R U A 1
H5J H 0.0553 0.2117 0.1136 0.033 Uiso 1 1 calc R U A 1
C6B C -0.0308(5) 0.3203(3) 0.08456(16) 0.0182(15) Uani 1 1 d . . A 1
H6F H -0.0701 0.2837 0.0841 0.022 Uiso 1 1 calc R U A 1
C7B C -0.0954(5) 0.3710(3) 0.07377(17) 0.0270(17) Uani 1 1 d . . A 1
H7H H -0.1460 0.3779 0.0900 0.041 Uiso 1 1 calc R U A 1
H7I H -0.1258 0.3616 0.0530 0.041 Uiso 1 1 calc R U A 1
H7J H -0.0556 0.4062 0.0714 0.041 Uiso 1 1 calc R U A 1
C8B C 0.0024(5) 0.3317(3) 0.11942(16) 0.0226(16) Uani 1 1 d . . A 1
H8H H 0.0371 0.3689 0.1204 0.034 Uiso 1 1 calc R U A 1
H8I H 0.0458 0.3004 0.1264 0.034 Uiso 1 1 calc R U A 1
H8J H -0.0546 0.3331 0.1337 0.034 Uiso 1 1 calc R U A 1
Pd2 Pd 0.10247(4) 0.41891(2) 0.31018(2) 0.01915(13) Uani 1 1 d . . B 1
P1C P 0.17626(13) 0.50553(7) 0.30232(4) 0.0186(4) Uani 1 1 d . . B 1
C1C C 0.2054(5) 0.5436(3) 0.34155(16) 0.0181(15) Uani 1 1 d . . B 1
C2C C 0.1478(5) 0.5160(3) 0.37353(16) 0.0194(16) Uani 1 1 d . . B 1
H2C H 0.0948 0.4795 0.3702 0.023 Uiso 1 1 calc R U B 1
B3C B 0.1135(6) 0.5828(4) 0.35997(19) 0.0240(18) Uani 1 1 d . . B 1
H3C H 0.0421 0.5925 0.3481 0.029 Uiso 1 1 calc R U B 1
B4C B 0.2238(6) 0.6166(4) 0.3478(2) 0.0215(18) Uani 1 1 d . . B 1
H4C H 0.2260 0.6496 0.3280 0.026 Uiso 1 1 calc R U B 1
B5C B 0.3195(6) 0.5656(3) 0.35340(19) 0.0202(18) Uani 1 1 d . . B 1
H5C H 0.3848 0.5651 0.3372 0.024 Uiso 1 1 calc R U B 1
B6C B 0.2682(6) 0.5001(4) 0.3688(2) 0.0221(18) Uani 1 1 d . . B 1
H6C H 0.2979 0.4561 0.3627 0.027 Uiso 1 1 calc R U B 1
B7C B 0.2174(6) 0.5161(4) 0.4075(2) 0.0231(19) Uani 1 1 d . . B 1
H7C H 0.2140 0.4825 0.4270 0.028 Uiso 1 1 calc R U B 1
B8C B 0.1230(6) 0.5668(3) 0.4021(2) 0.0220(19) Uani 1 1 d . . B 1
H8C H 0.0578 0.5667 0.4183 0.026 Uiso 1 1 calc R U B 1
B9C B 0.1716(6) 0.6320(3) 0.3860(2) 0.0214(18) Uani 1 1 d . . B 1
H9C H 0.1387 0.6755 0.3915 0.026 Uiso 1 1 calc R U B 1
B10C B 0.3001(6) 0.6215(4) 0.3823(2) 0.0237(19) Uani 1 1 d . . B 1
H10C H 0.3528 0.6582 0.3855 0.028 Uiso 1 1 calc R U B 1
B11C B 0.3278(6) 0.5489(4) 0.3954(2) 0.0257(19) Uani 1 1 d . . B 1
H11C H 0.3986 0.5373 0.4071 0.031 Uiso 1 1 calc R U B 1
B12C B 0.2381(6) 0.5906(4) 0.4156(2) 0.0247(19) Uani 1 1 d . . B 1
H12C H 0.2502 0.6071 0.4407 0.030 Uiso 1 1 calc R U B 1
C3C C 0.2946(5) 0.4964(3) 0.28090(17) 0.0216(16) Uani 1 1 d . . B 1
H3G H 0.3274 0.5351 0.2790 0.026 Uiso 1 1 calc R U B 1
C4C C 0.3628(5) 0.4537(3) 0.29724(18) 0.0269(17) Uani 1 1 d . . B 1
H4K H 0.3294 0.4164 0.3002 0.040 Uiso 1 1 calc R U B 1
H4L H 0.3824 0.4691 0.3183 0.040 Uiso 1 1 calc R U B 1
H4M H 0.4206 0.4480 0.2837 0.040 Uiso 1 1 calc R U B 1
C5C C 0.2711(5) 0.4731(3) 0.24687(17) 0.0282(18) Uani 1 1 d . . B 1
H5K H 0.3316 0.4690 0.2345 0.042 Uiso 1 1 calc R U B 1
H5L H 0.2277 0.5004 0.2358 0.042 Uiso 1 1 calc R U B 1
H5M H 0.2392 0.4351 0.2487 0.042 Uiso 1 1 calc R U B 1
C6C C 0.1119(5) 0.5640(3) 0.27915(17) 0.0211(16) Uani 1 1 d . . B 1
H6G H 0.0750 0.5873 0.2955 0.025 Uiso 1 1 calc R U B 1
C7C C 0.1754(6) 0.6067(3) 0.26104(19) 0.0355(19) Uani 1 1 d . . B 1
H7K H 0.2001 0.5884 0.2413 0.053 Uiso 1 1 calc R U B 1
H7L H 0.2303 0.6183 0.2747 0.053 Uiso 1 1 calc R U B 1
H7M H 0.1371 0.6412 0.2554 0.053 Uiso 1 1 calc R U B 1
C8C C 0.0354(6) 0.5362(3) 0.25709(19) 0.0328(19) Uani 1 1 d . . B 1
H8K H -0.0030 0.5668 0.2466 0.049 Uiso 1 1 calc R U B 1
H8L H -0.0076 0.5114 0.2700 0.049 Uiso 1 1 calc R U B 1
H8M H 0.0680 0.5127 0.2406 0.049 Uiso 1 1 calc R U B 1
P1D P 0.06739(12) 0.32264(7) 0.31354(4) 0.0162(4) Uani 1 1 d . . B 1
C1D C 0.0847(4) 0.2886(3) 0.27280(16) 0.0161(15) Uani 1 1 d . . B 1
C2D C 0.0997(5) 0.3368(3) 0.24310(16) 0.0224(16) Uani 1 1 d . . B 1
H2D H 0.0993 0.3845 0.2485 0.027 Uiso 1 1 calc R U B 1
B3D B -0.0081(6) 0.3018(4) 0.24509(19) 0.0220(18) Uani 1 1 d . . B 1
H3D H -0.0788 0.3230 0.2516 0.026 Uiso 1 1 calc R U B 1
B4D B 0.0221(6) 0.2296(4) 0.2574(2) 0.0227(19) Uani 1 1 d . . B 1
H4D H -0.0298 0.2022 0.2717 0.027 Uiso 1 1 calc R U B 1
B5D B 0.1487(6) 0.2277(3) 0.2646(2) 0.0205(18) Uani 1 1 d . . B 1
H5D H 0.1806 0.1993 0.2839 0.025 Uiso 1 1 calc R U B 1
B6D B 0.1976(6) 0.2974(4) 0.2557(2) 0.0231(19) Uani 1 1 d . . B 1
H6D H 0.2618 0.3159 0.2688 0.028 Uiso 1 1 calc R U B 1
B7D B 0.0492(7) 0.3148(4) 0.2078(2) 0.030(2) Uani 1 1 d . . B 1
H7D H 0.0159 0.3443 0.1893 0.036 Uiso 1 1 calc R U B 1
B8D B 0.0011(6) 0.2453(4) 0.2161(2) 0.028(2) Uani 1 1 d . . B 1
H8D H -0.0642 0.2282 0.2029 0.033 Uiso 1 1 calc R U B 1
B9D B 0.0998(6) 0.1990(4) 0.2279(2) 0.028(2) Uani 1 1 d . . B 1
H9D H 0.1003 0.1513 0.2225 0.034 Uiso 1 1 calc R U B 1
B10D B 0.2082(6) 0.2409(4) 0.2272(2) 0.0244(19) Uani 1 1 d . . B 1
H10D H 0.2802 0.2206 0.2215 0.029 Uiso 1 1 calc R U B 1
B11D B 0.1777(7) 0.3121(4) 0.2143(2) 0.030(2) Uani 1 1 d . . B 1
H11D H 0.2293 0.3398 0.2001 0.036 Uiso 1 1 calc R U B 1
B12D B 0.1170(6) 0.2520(4) 0.1970(2) 0.029(2) Uani 1 1 d . . B 1
H12D H 0.1286 0.2394 0.1712 0.035 Uiso 1 1 calc R U B 1
C3D C 0.1480(5) 0.2831(3) 0.34199(16) 0.0209(16) Uani 1 1 d . . B 1
H3H H 0.1288 0.2412 0.3426 0.025 Uiso 1 1 calc R U B 1
C4D C 0.1312(5) 0.3101(3) 0.37541(16) 0.0277(18) Uani 1 1 d . . B 1
H4N H 0.1703 0.2893 0.3915 0.042 Uiso 1 1 calc R U B 1
H4O H 0.0622 0.3071 0.3811 0.042 Uiso 1 1 calc R U B 1
H4P H 0.1505 0.3511 0.3750 0.042 Uiso 1 1 calc R U B 1
C5D C 0.2572(5) 0.2876(3) 0.33471(17) 0.0255(17) Uani 1 1 d . . B 1
H5N H 0.2765 0.3286 0.3344 0.038 Uiso 1 1 calc R U B 1
H5O H 0.2708 0.2701 0.3136 0.038 Uiso 1 1 calc R U B 1
H5P H 0.2940 0.2671 0.3515 0.038 Uiso 1 1 calc R U B 1
C6D C -0.0573(5) 0.2973(3) 0.32500(16) 0.0185(15) Uani 1 1 d . . B 1
H6H H -0.0945 0.2951 0.3043 0.022 Uiso 1 1 calc R U B 1
C7D C -0.1077(5) 0.3438(3) 0.34490(18) 0.0285(17) Uani 1 1 d . . B 1
H7N H -0.1767 0.3340 0.3472 0.043 Uiso 1 1 calc R U B 1
H7O H -0.1014 0.3815 0.3340 0.043 Uiso 1 1 calc R U B 1
H7P H -0.0774 0.3460 0.3663 0.043 Uiso 1 1 calc R U B 1
C8D C -0.0650(5) 0.2366(3) 0.34000(17) 0.0240(17) Uani 1 1 d . . B 1
H8N H -0.0438 0.2382 0.3626 0.036 Uiso 1 1 calc R U B 1
H8O H -0.0234 0.2095 0.3280 0.036 Uiso 1 1 calc R U B 1
H8P H -0.1327 0.2233 0.3390 0.036 Uiso 1 1 calc R U B 1

loop_
_atom_site_aniso_label
_atom_site_aniso_U_11
_atom_site_aniso_U_22
_atom_site_aniso_U_33
_atom_site_aniso_U_23
_atom_site_aniso_U_13
_atom_site_aniso_U_12
Pd1 0.0143(2) 0.0155(2) 0.0199(3) -0.0008(2) 0.0007(2) -0.0046(2)
P1A 0.0114(8) 0.0148(8) 0.0178(9) 0.0007(7) 0.0016(7) -0.0008(7)
C1A 0.018(4) 0.012(3) 0.016(4) 0.003(3) -0.002(3) -0.001(3)
C2A 0.013(4) 0.021(4) 0.020(4) 0.004(3) 0.005(3) 0.001(3)
B3A 0.020(4) 0.016(4) 0.025(5) 0.000(3) 0.008(4) 0.004(3)
B4A 0.017(4) 0.022(4) 0.025(5) -0.001(4) 0.005(3) 0.006(4)
B5A 0.010(4) 0.021(4) 0.023(4) -0.001(3) -0.001(3) -0.003(3)
B6A 0.018(4) 0.032(5) 0.019(4) 0.006(4) -0.004(3) 0.001(4)
B7A 0.030(5) 0.025(4) 0.021(5) 0.004(4) 0.004(4) 0.004(4)
B8A 0.020(5) 0.023(4) 0.026(5) 0.000(4) 0.005(4) 0.001(4)
B9A 0.022(5) 0.022(4) 0.023(5) 0.002(4) 0.002(3) 0.000(4)
B10A 0.029(5) 0.020(4) 0.020(4) -0.004(3) 0.002(4) -0.005(4)
B11A 0.028(5) 0.036(5) 0.021(5) 0.007(4) -0.006(4) -0.001(4)
B12A 0.033(5) 0.030(5) 0.024(5) -0.004(4) 0.001(4) 0.001(4)
C3A 0.016(4) 0.015(3) 0.021(4) 0.000(3) 0.006(3) 0.004(3)
C4A 0.035(5) 0.025(4) 0.023(4) 0.003(3) 0.002(3) 0.007(4)
C5A 0.028(4) 0.018(4) 0.030(4) 0.009(3) 0.007(3) 0.006(3)
C6A 0.015(3) 0.018(3) 0.028(4) 0.000(3) 0.004(3) 0.000(3)
C7A 0.011(4) 0.024(4) 0.043(5) -0.004(3) -0.001(3) 0.005(3)
C8A 0.021(4) 0.022(4) 0.035(4) -0.002(3) 0.008(3) 0.001(3)
P1B 0.0109(8) 0.0151(8) 0.0151(9) -0.0011(7) -0.0011(7) -0.0016(7)
C1B 0.009(3) 0.013(3) 0.018(4) 0.002(3) 0.002(3) -0.004(3)
C2B 0.013(3) 0.017(3) 0.018(4) 0.002(3) 0.004(3) -0.004(3)
B3B 0.009(4) 0.018(4) 0.022(4) -0.004(3) 0.002(3) 0.003(3)
B4B 0.004(4) 0.021(4) 0.020(4) -0.001(3) -0.002(3) 0.000(3)
B5B 0.013(4) 0.017(4) 0.020(4) -0.004(3) 0.001(3) 0.002(3)
B6B 0.015(4) 0.019(4) 0.023(4) -0.002(3) -0.001(3) 0.001(3)
B7B 0.020(4) 0.025(4) 0.021(4) -0.002(3) 0.008(4) 0.003(4)
B8B 0.021(4) 0.021(4) 0.015(4) 0.003(3) -0.003(3) 0.001(3)
B9B 0.017(4) 0.025(4) 0.016(4) 0.003(3) -0.001(3) 0.008(4)
B10B 0.014(4) 0.027(4) 0.021(4) 0.000(4) -0.005(3) 0.000(3)
B11B 0.021(4) 0.016(4) 0.026(5) -0.003(3) 0.001(4) 0.004(3)
B12B 0.025(4) 0.017(4) 0.017(4) -0.004(3) 0.000(4) 0.002(3)
C3B 0.010(3) 0.025(4) 0.016(4) 0.000(3) -0.001(3) 0.001(3)
C4B 0.012(4) 0.026(4) 0.016(4) -0.002(3) -0.005(3) -0.001(3)
C5B 0.024(4) 0.016(4) 0.027(4) 0.005(3) -0.006(3) -0.004(3)
C6B 0.009(3) 0.024(4) 0.022(4) 0.004(3) 0.005(3) -0.001(3)
C7B 0.022(4) 0.032(4) 0.026(4) 0.001(3) 0.002(3) 0.009(3)
C8B 0.026(4) 0.029(4) 0.013(4) 0.001(3) 0.001(3) -0.001(3)
Pd2 0.0184(3) 0.0161(2) 0.0229(3) 0.0010(2) 0.0008(2) -0.0042(2)
P1C 0.0173(9) 0.0177(9) 0.0207(10) 0.0013(7) -0.0025(8) -0.0039(8)
C1C 0.014(4) 0.020(4) 0.021(4) 0.006(3) 0.000(3) -0.002(3)
C2C 0.014(4) 0.023(4) 0.021(4) 0.006(3) -0.006(3) -0.008(3)
B3C 0.022(4) 0.030(4) 0.020(4) 0.003(4) 0.002(4) 0.001(4)
B4C 0.021(4) 0.022(4) 0.021(4) -0.007(4) 0.002(3) -0.003(4)
B5C 0.010(4) 0.026(4) 0.024(4) 0.000(3) -0.007(3) -0.004(3)
B6C 0.016(4) 0.024(4) 0.026(5) 0.002(4) -0.008(4) 0.003(4)
B7C 0.025(5) 0.024(4) 0.019(4) 0.001(4) 0.000(4) -0.002(4)
B8C 0.013(4) 0.027(5) 0.026(5) 0.002(4) 0.002(3) -0.004(3)
B9C 0.016(4) 0.021(4) 0.027(5) 0.001(3) 0.002(4) 0.003(4)
B10C 0.017(4) 0.030(5) 0.024(5) 0.002(4) 0.001(3) -0.004(4)
B11C 0.014(4) 0.031(5) 0.032(5) 0.004(4) -0.009(4) -0.004(4)
B12C 0.019(4) 0.032(5) 0.023(5) 0.004(4) -0.001(4) -0.006(4)
C3C 0.016(4) 0.026(4) 0.023(4) 0.002(3) -0.002(3) -0.010(3)
C4C 0.016(4) 0.036(5) 0.029(4) -0.001(4) -0.001(3) -0.004(3)
C5C 0.021(4) 0.038(4) 0.026(4) -0.001(4) 0.003(3) -0.006(4)
C6C 0.023(4) 0.016(3) 0.025(4) 0.000(3) -0.009(3) -0.001(3)
C7C 0.040(5) 0.026(4) 0.041(5) 0.009(4) -0.014(4) -0.009(4)
C8C 0.031(5) 0.029(4) 0.039(5) 0.010(4) -0.011(4) -0.009(4)
P1D 0.0147(9) 0.0153(8) 0.0186(9) -0.0002(7) 0.0008(7) -0.0025(7)
C1D 0.008(3) 0.018(3) 0.023(4) 0.002(3) 0.000(3) 0.002(3)
C2D 0.020(4) 0.025(4) 0.021(4) 0.004(3) 0.004(3) 0.001(3)
B3D 0.020(4) 0.029(5) 0.017(4) 0.001(4) 0.002(3) 0.003(4)
B4D 0.013(4) 0.023(4) 0.032(5) -0.003(4) -0.003(4) 0.001(3)
B5D 0.011(4) 0.020(4) 0.030(5) 0.002(4) 0.005(3) 0.003(3)
B6D 0.016(4) 0.029(5) 0.025(5) 0.008(4) 0.004(3) 0.002(4)
B7D 0.034(5) 0.041(5) 0.015(4) 0.001(4) 0.000(4) 0.015(4)
B8D 0.023(5) 0.039(5) 0.022(5) 0.002(4) -0.004(4) 0.006(4)
B9D 0.026(5) 0.033(5) 0.025(5) -0.004(4) 0.000(4) 0.014(4)
B10D 0.021(4) 0.028(5) 0.024(5) 0.002(4) 0.001(4) 0.007(4)
B11D 0.031(5) 0.034(5) 0.026(5) 0.007(4) 0.011(4) 0.007(4)
B12D 0.028(5) 0.041(5) 0.019(5) 0.002(4) 0.009(4) 0.019(4)
C3D 0.018(4) 0.022(4) 0.022(4) 0.003(3) -0.004(3) -0.004(3)
C4D 0.026(4) 0.042(5) 0.015(4) 0.008(3) -0.004(3) -0.003(4)
C5D 0.015(4) 0.037(4) 0.024(4) 0.005(3) -0.006(3) 0.004(3)
C6D 0.014(3) 0.025(4) 0.017(4) 0.000(3) 0.000(3) -0.006(3)
C7D 0.024(4) 0.027(4) 0.034(5) -0.005(3) 0.004(4) -0.001(4)
C8D 0.019(4) 0.027(4) 0.026(4) -0.001(3) 0.006(3) -0.008(3)

loop_
_atom_type_symbol
_atom_type_description
_atom_type_scat_dispersion_real
_atom_type_scat_dispersion_imag
_atom_type_scat_source
C C 0.0033 0.0016 'International Tables Vol C Tables 4.2.6.8 and 6.1.1.4'
H H 0.0000 0.0000 'International Tables Vol C Tables 4.2.6.8 and 6.1.1.4'
B B 0.0013 0.0007 'International Tables Vol C Tables 4.2.6.8 and 6.1.1.4'
P P 0.1023 0.0942 'International Tables Vol C Tables 4.2.6.8 and 6.1.1.4'
Pd Pd -0.9988 1.0072 'International Tables Vol C Tables 4.2.6.8 and 6.1.1.4'

loop_
_geom_angle_atom_site_label_1
_geom_angle_atom_site_label_2
_geom_angle_atom_site_label_3
_geom_angle
P1B Pd1 P1A 170.79(7)
C6A P1A C3A 104.2(3)
C6A P1A C1A 107.0(3)
C3A P1A C1A 103.0(3)
C6A P1A Pd1 118.3(2)
C3A P1A Pd1 116.6(2)
C1A P1A Pd1 106.4(2)
C2A C1A B5A 108.9(5)
C2A C1A B6A 59.9(4)
B5A C1A B6A 62.5(4)
C2A C1A B4A 108.2(5)
B5A C1A B4A 62.7(4)
B6A C1A B4A 113.3(5)
C2A C1A B3A 59.9(4)
B5A C1A B3A 113.4(5)
B6A C1A B3A 112.1(5)
B4A C1A B3A 61.8(4)
C2A C1A P1A 112.4(4)
B5A C1A P1A 129.2(5)
B6A C1A P1A 117.3(5)
B4A C1A P1A 126.0(5)
B3A C1A P1A 112.2(4)
C1A C2A B6A 61.7(4)
C1A C2A B8A 113.1(5)
B6A C2A B8A 115.8(6)
C1A C2A B7A 113.4(5)
B6A C2A B7A 63.6(5)
B8A C2A B7A 63.1(5)
C1A C2A B3A 62.4(4)
B6A C2A B3A 115.7(6)
B8A C2A B3A 63.1(4)
B7A C2A B3A 116.2(6)
C1A C2A H2A 119.7
B6A C2A H2A 116.9
B8A C2A H2A 117.7
B7A C2A H2A 117.2
B3A C2A H2A 116.7
C2A B3A C1A 57.7(4)
C2A B3A B9A 103.8(6)
C1A B3A B9A 105.1(6)
C2A B3A B8A 58.2(4)
C1A B3A B8A 105.3(6)
B9A B3A B8A 59.7(4)
C2A B3A B4A 103.9(6)
C1A B3A B4A 58.5(4)
B9A B3A B4A 59.8(4)
B8A B3A B4A 107.3(6)
C2A B3A H3A 125.1
C1A B3A H3A 123.8
B9A B3A H3A 123.2
B8A B3A H3A 122.3
B4A B3A H3A 122.7
C1A B4A B9A 106.0(6)
C1A B4A B10A 105.0(6)
B9A B4A B10A 61.0(5)
C1A B4A B3A 59.6(4)
B9A B4A B3A 59.9(4)
B10A B4A B3A 108.5(6)
C1A B4A B5A 58.1(4)
B9A B4A B5A 108.6(6)
B10A B4A B5A 59.7(5)
B3A B4A B5A 107.9(6)
C1A B4A H4A 124.2
B9A B4A H4A 121.5
B10A B4A H4A 122.0
B3A B4A H4A 121.3
B5A B4A H4A 121.9
C1A B5A B10A 105.9(5)
C1A B5A B6A 59.1(4)
B10A B5A B6A 107.7(6)
C1A B5A B11A 105.7(5)
B10A B5A B11A 60.4(5)
B6A B5A B11A 59.5(5)
C1A B5A B4A 59.1(4)
B10A B5A B4A 59.9(5)
B6A B5A B4A 107.7(6)
B11A B5A B4A 108.0(6)
C1A B5A H5A 123.7
B10A B5A H5A 122.0
B6A B5A H5A 122.0
B11A B5A H5A 122.2
B4A B5A H5A 121.7
C2A B6A C1A 58.5(4)
C2A B6A B11A 104.5(6)
C1A B6A B11A 105.9(6)
C2A B6A B5A 104.6(6)
C1A B6A B5A 58.4(4)
B11A B6A B5A 60.4(5)
C2A B6A B7A 58.5(4)
C1A B6A B7A 106.6(6)
B11A B6A B7A 60.2(5)
B5A B6A B7A 108.5(6)
C2A B6A H6A 124.7
C1A B6A H6A 123.2
B11A B6A H6A 122.7
B5A B6A H6A 122.3
B7A B6A H6A 121.5
C2A B7A B12A 103.9(6)
C2A B7A B8A 58.3(4)
B12A B7A B8A 60.0(5)
C2A B7A B11A 103.5(6)
B12A B7A B11A 60.4(5)
B8A B7A B11A 108.0(6)
C2A B7A B6A 57.9(4)
B12A B7A B6A 107.5(6)
B8A B7A B6A 107.1(6)
B11A B7A B6A 59.4(5)
C2A B7A H7A 125.7
B12A B7A H7A 122.3
B8A B7A H7A 121.6
B11A B7A H7A 122.6
B6A B7A H7A 122.2
C2A B8A B9A 104.5(6)
C2A B8A B12A 104.1(6)
B9A B8A B12A 61.0(5)
C2A B8A B7A 58.6(4)
B9A B8A B7A 109.1(6)
B12A B8A B7A 59.9(5)
C2A B8A B3A 58.7(4)
B9A B8A B3A 60.1(4)
B12A B8A B3A 108.8(6)
B7A B8A B3A 108.7(6)
C2A B8A H8A 125.4
B9A B8A H8A 121.8
B12A B8A H8A 122.2
B7A B8A H8A 121.0
B3A B8A H8A 121.0
B8A B9A B4A 108.2(6)
B8A B9A B3A 60.2(5)
B4A B9A B3A 60.3(5)
B8A B9A B12A 59.6(5)
B4A B9A B12A 107.5(6)
B3A B9A B12A 107.9(6)
B8A B9A B10A 107.3(6)
B4A B9A B10A 59.6(4)
B3A B9A B10A 107.7(6)
B12A B9A B10A 59.6(5)
B8A B9A H9A 121.8
B4A B9A H9A 121.7
B3A B9A H9A 121.5
B12A B9A H9A 122.1
B10A B9A H9A 122.3
B5A B10A B4A 60.4(4)
B5A B10A B12A 108.1(6)
B4A B10A B12A 107.7(6)
B5A B10A B11A 60.1(5)
B4A B10A B11A 108.2(6)
B12A B10A B11A 60.0(5)
B5A B10A B9A 107.8(5)
B4A B10A B9A 59.4(4)
B12A B10A B9A 60.0(5)
B11A B10A B9A 107.9(6)
B5A B10A H10A 121.6
B4A B10A H10A 121.8
B12A B10A H10A 121.8
B11A B10A H10A 121.6
B9A B10A H10A 122.0
B6A B11A B7A 60.4(5)
B6A B11A B5A 60.1(5)
B7A B11A B5A 108.5(6)
B6A B11A B12A 107.7(6)
B7A B11A B12A 59.6(5)
B5A B11A B12A 107.7(6)
B6A B11A B10A 107.6(6)
B7A B11A B10A 107.8(6)
B5A B11A B10A 59.5(4)
B12A B11A B10A 60.0(5)
B6A B11A H11A 121.7
B7A B11A H11A 121.5
B5A B11A H11A 121.7
B12A B11A H11A 122.1
B10A B11A H11A 122.1
B7A B12A B8A 60.1(5)
B7A B12A B11A 60.0(5)
B8A B12A B11A 107.8(6)
B7A B12A B10A 108.2(6)
B8A B12A B10A 107.7(6)
B11A B12A B10A 60.0(5)
B7A B12A B9A 108.0(6)
B8A B12A B9A 59.4(5)
B11A B12A B9A 108.2(6)
B10A B12A B9A 60.4(5)
B7A B12A H12A 121.6
B8A B12A H12A 122.1
B11A B12A H12A 121.7
B10A B12A H12A 121.6
B9A B12A H12A 121.7
C4A C3A C5A 111.8(6)
C4A C3A P1A 110.0(5)
C5A C3A P1A 116.6(5)
C4A C3A H3E 105.9
C5A C3A H3E 105.9
P1A C3A H3E 105.9
C3A C4A H4E 109.5
C3A C4A H4F 109.5
H4E C4A H4F 109.5
C3A C4A H4G 109.5
H4E C4A H4G 109.5
H4F C4A H4G 109.5
C3A C5A H5E 109.5
C3A C5A H5F 109.5
H5E C5A H5F 109.5
C3A C5A H5G 109.5
H5E C5A H5G 109.5
H5F C5A H5G 109.5
C7A C6A C8A 108.7(6)
C7A C6A P1A 114.7(5)
C8A C6A P1A 105.4(5)
C7A C6A H6E 109.3
C8A C6A H6E 109.3
P1A C6A H6E 109.3
C6A C7A H7E 109.5
C6A C7A H7F 109.5
H7E C7A H7F 109.5
C6A C7A H7G 109.5
H7E C7A H7G 109.5
H7F C7A H7G 109.5
C6A C8A H8E 109.5
C6A C8A H8F 109.5
H8E C8A H8F 109.5
C6A C8A H8G 109.5
H8E C8A H8G 109.5
H8F C8A H8G 109.5
C6B P1B C3B 105.1(3)
C6B P1B C1B 105.9(3)
C3B P1B C1B 102.4(3)
C6B P1B Pd1 116.7(2)
C3B P1B Pd1 116.7(2)
C1B P1B Pd1 108.7(2)
C2B C1B B5B 108.2(5)
C2B C1B B4B 108.8(5)
B5B C1B B4B 61.9(4)
C2B C1B B6B 59.7(4)
B5B C1B B6B 62.0(4)
B4B C1B B6B 112.7(5)
C2B C1B B3B 59.7(4)
B5B C1B B3B 112.4(5)
B4B C1B B3B 62.4(4)
B6B C1B B3B 111.2(5)
C2B C1B P1B 114.3(4)
B5B C1B P1B 127.2(4)
B4B C1B P1B 126.0(4)
B6B C1B P1B 116.5(4)
B3B C1B P1B 115.5(4)
C1B C2B B7B 113.7(5)
C1B C2B B8B 113.0(5)
B7B C2B B8B 63.4(4)
C1B C2B B6B 62.2(4)
B7B C2B B6B 63.6(4)
B8B C2B B6B 116.1(5)
C1B C2B B3B 62.3(4)
B7B C2B B3B 115.3(5)
B8B C2B B3B 62.2(4)
B6B C2B B3B 115.6(5)
C1B C2B H2B 119.3
B7B C2B H2B 117.3
B8B C2B H2B 117.7
B6B C2B H2B 116.6
B3B C2B H2B 117.5
C2B B3B C1B 58.0(4)
C2B B3B B9B 104.9(5)
C1B B3B B9B 105.9(5)
C2B B3B B8B 58.8(4)
C1B B3B B8B 106.8(5)
B9B B3B B8B 60.7(4)
C2B B3B B4B 104.5(5)
C1B B3B B4B 58.6(4)
B9B B3B B4B 60.2(4)
B8B B3B B4B 108.9(5)
C2B B3B H3B 124.7
C1B B3B H3B 123.3
B9B B3B H3B 122.6
B8B B3B H3B 121.0
B4B B3B H3B 122.3
C1B B4B B10B 105.9(5)
C1B B4B B9B 104.7(5)
B10B B4B B9B 60.1(4)
C1B B4B B5B 59.0(4)
B10B B4B B5B 60.5(4)
B9B B4B B5B 107.9(5)
C1B B4B B3B 59.0(4)
B10B B4B B3B 106.7(5)
B9B B4B B3B 58.3(4)
B5B B4B B3B 107.3(5)
C1B B4B H4B 123.9
B10B B4B H4B 122.1
B9B B4B H4B 122.9
B5B B4B H4B 121.4
B3B B4B H4B 122.8
C1B B5B B4B 59.1(4)
C1B B5B B6B 59.2(4)
B4B B5B B6B 108.1(5)
C1B B5B B10B 105.1(5)
B4B B5B B10B 59.4(4)
B6B B5B B10B 107.9(6)
C1B B5B B11B 105.4(5)
B4B B5B B11B 108.5(5)
B6B B5B B11B 59.2(4)
B10B B5B B11B 61.1(4)
C1B B5B H5B 124.1
B4B B5B H5B 121.5
B6B B5B H5B 121.8
B10B B5B H5B 122.3
B11B B5B H5B 121.9
C2B B6B C1B 58.1(4)
C2B B6B B11B 104.1(5)
C1B B6B B11B 106.1(5)
C2B B6B B7B 57.9(4)
C1B B6B B7B 105.8(5)
B11B B6B B7B 59.9(5)
C2B B6B B5B 104.5(5)
C1B B6B B5B 58.8(4)
B11B B6B B5B 60.5(4)
B7B B6B B5B 108.1(6)
C2B B6B H6B 125.1
C1B B6B H6B 123.3
B11B B6B H6B 122.7
B7B B6B H6B 122.1
B5B B6B H6B 122.1
C2B B7B B11B 104.4(5)
C2B B7B B8B 58.5(4)
B11B B7B B8B 108.6(6)
C2B B7B B6B 58.5(4)
B11B B7B B6B 59.7(4)
B8B B7B B6B 108.0(5)
C2B B7B B12B 104.0(5)
B11B B7B B12B 60.5(4)
B8B B7B B12B 59.9(4)
B6B B7B B12B 107.7(6)
C2B B7B H7B 125.3
B11B B7B H7B 122.1
B8B B7B H7B 121.2
B6B B7B H7B 121.7
B12B B7B H7B 122.5
C2B B8B B3B 58.9(4)
C2B B8B B9B 103.9(5)
B3B B8B B9B 59.4(4)
C2B B8B B7B 58.0(4)
B3B B8B B7B 108.1(5)
B9B B8B B7B 108.3(6)
C2B B8B B12B 103.9(5)
B3B B8B B12B 107.8(6)
B9B B8B B12B 60.3(4)
B7B B8B B12B 60.2(4)
C2B B8B H8B 125.5
B3B B8B H8B 121.5
B9B B8B H8B 122.5
B7B B8B H8B 121.3
B12B B8B H8B 122.4
B3B B9B B8B 60.0(4)
B3B B9B B10B 108.9(5)
B8B B9B B10B 108.6(6)
B3B B9B B4B 61.5(4)
B8B B9B B4B 109.5(5)
B10B B9B B4B 59.7(4)
B3B B9B B12B 108.2(6)
B8B B9B B12B 60.2(4)
B10B B9B B12B 60.0(4)
B4B B9B B12B 108.2(5)
B3B B9B H9B 121.0
B8B B9B H9B 121.2
B10B B9B H9B 121.6
B4B B9B H9B 120.9
B12B B9B H9B 121.9
B4B B10B B9B 60.2(4)
B4B B10B B12B 108.7(6)
B9B B10B B12B 60.1(4)
B4B B10B B5B 60.2(4)
B9B B10B B5B 107.7(6)
B12B B10B B5B 107.8(6)
B4B B10B B11B 107.9(5)
B9B B10B B11B 107.4(6)
B12B B10B B11B 59.7(4)
B5B B10B B11B 59.6(4)
B4B B10B H10B 121.3
B9B B10B H10B 121.9
B12B B10B H10B 121.5
B5B B10B H10B 122.0
B11B B10B H10B 122.2
B6B B11B B7B 60.4(4)
B6B B11B B12B 108.0(5)
B7B B11B B12B 60.1(4)
B6B B11B B5B 60.3(4)
B7B B11B B5B 108.3(5)
B12B B11B B5B 107.0(5)
B6B B11B B10B 107.3(6)
B7B B11B B10B 107.1(6)
B12B B11B B10B 59.0(4)
B5B B11B B10B 59.4(4)
B6B B11B H11B 121.5
B7B B11B H11B 121.5
B12B B11B H11B 122.3
B5B B11B H11B 121.9
B10B B11B H11B 122.8
B10B B12B B8B 107.9(5)
B10B B12B B9B 59.9(4)
B8B B12B B9B 59.5(4)
B10B B12B B7B 108.5(6)
B8B B12B B7B 59.9(4)
B9B B12B B7B 107.4(5)
B10B B12B B11B 61.3(4)
B8B B12B B11B 107.7(5)
B9B B12B B11B 108.4(6)
B7B B12B B11B 59.5(4)
B10B B12B H12B 121.1
B8B B12B H12B 122.1
B9B B12B H12B 122.1
B7B B12B H12B 122.0
B11B B12B H12B 121.3
C4B C3B C5B 111.4(5)
C4B C3B P1B 109.9(5)
C5B C3B P1B 116.9(5)
C4B C3B H3F 105.9
C5B C3B H3F 105.9
P1B C3B H3F 105.9
C3B C4B H4H 109.5
C3B C4B H4I 109.5
H4H C4B H4I 109.5
C3B C4B H4J 109.5
H4H C4B H4J 109.5
H4I C4B H4J 109.5
C3B C5B H5H 109.5
C3B C5B H5I 109.5
H5H C5B H5I 109.5
C3B C5B H5J 109.5
H5H C5B H5J 109.5
H5I C5B H5J 109.5
C7B C6B C8B 108.4(6)
C7B C6B P1B 114.2(5)
C8B C6B P1B 107.7(4)
C7B C6B H6F 108.8
C8B C6B H6F 108.8
P1B C6B H6F 108.8
C6B C7B H7H 109.5
C6B C7B H7I 109.5
H7H C7B H7I 109.5
C6B C7B H7J 109.5
H7H C7B H7J 109.5
H7I C7B H7J 109.5
C6B C8B H8H 109.5
C6B C8B H8I 109.5
H8H C8B H8I 109.5
C6B C8B H8J 109.5
H8H C8B H8J 109.5
H8I C8B H8J 109.5
P1C Pd2 P1D 164.63(7)
C3C P1C C6C 104.4(3)
C3C P1C C1C 106.0(3)
C6C P1C C1C 102.0(3)
C3C P1C Pd2 111.2(2)
C6C P1C Pd2 119.6(2)
C1C P1C Pd2 112.4(2)
C2C C1C B4C 108.8(5)
C2C C1C B5C 108.6(5)
B4C C1C B5C 62.3(4)
C2C C1C B3C 60.1(4)
B4C C1C B3C 62.1(5)
B5C C1C B3C 112.8(5)
C2C C1C B6C 60.0(4)
B4C C1C B6C 113.1(5)
B5C C1C B6C 62.1(4)
B3C C1C B6C 112.1(5)
C2C C1C P1C 113.9(4)
B4C C1C P1C 127.9(5)
B5C C1C P1C 125.1(5)
B3C C1C P1C 117.8(5)
B6C C1C P1C 113.4(5)
C1C C2C B8C 112.7(5)
C1C C2C B7C 112.8(5)
B8C C2C B7C 62.4(5)
C1C C2C B3C 61.7(4)
B8C C2C B3C 63.4(5)
B7C C2C B3C 115.3(6)
C1C C2C B6C 62.0(4)
B8C C2C B6C 115.0(5)
B7C C2C B6C 63.2(5)
B3C C2C B6C 115.1(6)
C1C C2C H2C 119.9
B8C C2C H2C 118.0
B7C C2C H2C 117.9
B3C C2C H2C 117.1
B6C C2C H2C 117.2
C2C B3C C1C 58.2(4)
C2C B3C B9C 104.7(6)
C1C B3C B9C 105.9(6)
C2C B3C B4C 104.6(6)
C1C B3C B4C 58.6(4)
B9C B3C B4C 60.2(5)
C2C B3C B8C 58.2(4)
C1C B3C B8C 105.7(6)
B9C B3C B8C 60.0(4)
B4C B3C B8C 107.7(6)
C2C B3C H3C 124.6
C1C B3C H3C 123.5
B9C B3C H3C 122.6
B4C B3C H3C 122.4
B8C B3C H3C 122.2
C1C B4C B9C 105.8(6)
C1C B4C B10C 105.7(6)
B9C B4C B10C 60.6(4)
C1C B4C B3C 59.3(4)
B9C B4C B3C 59.3(5)
B10C B4C B3C 107.8(6)
C1C B4C B5C 58.9(4)
B9C B4C B5C 108.4(6)
B10C B4C B5C 60.0(5)
B3C B4C B5C 107.9(6)
C1C B4C H4C 123.8
B9C B4C H4C 122.0
B10C B4C H4C 122.0
B3C B4C H4C 121.9
B5C B4C H4C 121.5
C1C B5C B10C 105.6(6)
C1C B5C B4C 58.8(4)
B10C B5C B4C 60.0(4)
C1C B5C B6C 59.5(4)
B10C B5C B6C 108.1(6)
B4C B5C B6C 108.1(6)
C1C B5C B11C 105.8(6)
B10C B5C B11C 60.6(5)
B4C B5C B11C 108.4(6)
B6C B5C B11C 59.6(4)
C1C B5C H5C 123.9
B10C B5C H5C 122.0
B4C B5C H5C 121.5
B6C B5C H5C 121.5
B11C B5C H5C 121.9
C2C B6C C1C 57.9(4)
C2C B6C B11C 104.0(6)
C1C B6C B11C 105.5(6)
C2C B6C B5C 104.1(5)
C1C B6C B5C 58.4(4)
B11C B6C B5C 60.2(5)
C2C B6C B7C 58.2(4)
C1C B6C B7C 105.6(6)
B11C B6C B7C 59.6(5)
B5C B6C B7C 107.5(6)
C2C B6C H6C 125.0
C1C B6C H6C 123.6
B11C B6C H6C 123.0
B5C B6C H6C 122.6
B7C B6C H6C 122.2
C2C B7C B8C 58.8(5)
C2C B7C B11C 104.5(6)
B8C B7C B11C 108.3(6)
C2C B7C B12C 104.4(6)
B8C B7C B12C 60.0(5)
B11C B7C B12C 60.1(5)
C2C B7C B6C 58.6(4)
B8C B7C B6C 108.2(6)
B11C B7C B6C 59.9(5)
B12C B7C B6C 107.9(6)
C2C B7C H7C 125.0
B8C B7C H7C 121.2
B11C B7C H7C 122.3
B12C B7C H7C 122.4
B6C B7C H7C 121.5
C2C B8C B7C 58.9(4)
C2C B8C B12C 104.7(6)
B7C B8C B12C 60.3(5)
C2C B8C B9C 104.3(6)
B7C B8C B9C 109.3(6)
B12C B8C B9C 61.2(5)
C2C B8C B3C 58.4(4)
B7C B8C B3C 108.3(6)
B12C B8C B3C 108.1(6)
B9C B8C B3C 59.2(5)
C2C B8C H8C 125.2
B7C B8C H8C 120.8
B12C B8C H8C 121.9
B9C B8C H8C 122.0
B3C B8C H8C 121.9
B3C B9C B8C 60.8(5)
B3C B9C B4C 60.4(5)
B8C B9C B4C 108.5(6)
B3C B9C B10C 107.9(6)
B8C B9C B10C 106.9(6)
B4C B9C B10C 59.7(5)
B3C B9C B12C 107.9(6)
B8C B9C B12C 59.2(4)
B4C B9C B12C 107.1(6)
B10C B9C B12C 59.1(4)
B3C B9C H9C 121.1
B8C B9C H9C 121.8
B4C B9C H9C 121.6
B10C B9C H9C 122.5
B12C B9C H9C 122.6
B12C B10C B4C 108.4(6)
B12C B10C B5C 107.9(6)
B4C B10C B5C 60.0(4)
B12C B10C B9C 60.8(5)
B4C B10C B9C 59.6(4)
B5C B10C B9C 107.7(6)
B12C B10C B11C 59.6(5)
B4C B10C B11C 107.9(6)
B5C B10C B11C 59.9(5)
B9C B10C B11C 108.0(6)
B12C B10C H10C 121.5
B4C B10C H10C 121.7
B5C B10C H10C 121.9
B9C B10C H10C 121.7
B11C B10C H10C 121.9
B7C B11C B12C 60.0(5)
B7C B11C B6C 60.5(5)
B12C B11C B6C 108.3(6)
B7C B11C B5C 108.2(6)
B12C B11C B5C 107.4(6)
B6C B11C B5C 60.2(4)
B7C B11C B10C 107.5(6)
B12C B11C B10C 59.5(5)
B6C B11C B10C 107.7(6)
B5C B11C B10C 59.5(4)
B7C B11C H11C 121.5
B12C B11C H11C 121.9
B6C B11C H11C 121.3
B5C B11C H11C 121.9
B10C B11C H11C 122.4
B8C B12C B7C 59.7(5)
B8C B12C B10C 108.0(6)
B7C B12C B10C 108.5(6)
B8C B12C B11C 107.8(6)
B7C B12C B11C 59.8(5)
B10C B12C B11C 60.9(5)
B8C B12C B9C 59.6(5)
B7C B12C B9C 107.6(6)
B10C B12C B9C 60.2(5)
B11C B12C B9C 108.6(6)
B8C B12C H12C 122.1
B7C B12C H12C 121.9
B10C B12C H12C 121.1
B11C B12C H12C 121.3
B9C B12C H12C 121.8
C4C C3C C5C 108.1(6)
C4C C3C P1C 113.6(5)
C5C C3C P1C 107.0(5)
C4C C3C H3G 109.4
C5C C3C H3G 109.4
P1C C3C H3G 109.4
C3C C4C H4K 109.5
C3C C4C H4L 109.5
H4K C4C H4L 109.5
C3C C4C H4M 109.5
H4K C4C H4M 109.5
H4L C4C H4M 109.5
C3C C5C H5K 109.5
C3C C5C H5L 109.5
H5K C5C H5L 109.5
C3C C5C H5M 109.5
H5K C5C H5M 109.5
H5L C5C H5M 109.5
C7C C6C C8C 111.8(6)
C7C C6C P1C 116.5(5)
C8C C6C P1C 109.2(5)
C7C C6C H6G 106.2
C8C C6C H6G 106.2
P1C C6C H6G 106.2
C6C C7C H7K 109.5
C6C C7C H7L 109.5
H7K C7C H7L 109.5
C6C C7C H7M 109.5
H7K C7C H7M 109.5
H7L C7C H7M 109.5
C6C C8C H8K 109.5
C6C C8C H8L 109.5
H8K C8C H8L 109.5
C6C C8C H8M 109.5
H8K C8C H8M 109.5
H8L C8C H8M 109.5
C3D P1D C6D 103.5(3)
C3D P1D C1D 106.9(3)
C6D P1D C1D 102.4(3)
C3D P1D Pd2 113.0(2)
C6D P1D Pd2 120.9(2)
C1D P1D Pd2 109.0(2)
C2D C1D B5D 109.8(5)
C2D C1D B6D 60.4(4)
B5D C1D B6D 62.9(4)
C2D C1D B4D 108.2(5)
B5D C1D B4D 62.3(4)
B6D C1D B4D 113.0(5)
C2D C1D B3D 59.3(4)
B5D C1D B3D 113.2(5)
B6D C1D B3D 111.6(5)
B4D C1D B3D 62.0(4)
C2D C1D P1D 113.6(4)
B5D C1D P1D 126.4(5)
B6D C1D P1D 115.9(5)
B4D C1D P1D 126.6(5)
B3D C1D P1D 115.2(4)
C1D C2D B3D 62.6(4)
C1D C2D B7D 112.8(6)
B3D C2D B7D 62.7(5)
C1D C2D B11D 111.8(5)
B3D C2D B11D 115.4(6)
B7D C2D B11D 63.6(5)
C1D C2D B6D 61.2(4)
B3D C2D B6D 115.2(5)
B7D C2D B6D 115.3(6)
B11D C2D B6D 62.4(5)
C1D C2D H2D 120.2
B3D C2D H2D 116.9
B7D C2D H2D 117.6
B11D C2D H2D 118.1
B6D C2D H2D 117.6
C2D B3D C1D 58.2(4)
C2D B3D B7D 58.9(5)
C1D B3D B7D 106.2(6)
C2D B3D B8D 104.7(6)
C1D B3D B8D 105.4(6)
B7D B3D B8D 59.9(5)
C2D B3D B4D 104.7(6)
C1D B3D B4D 58.6(4)
B7D B3D B4D 107.8(6)
B8D B3D B4D 59.7(5)
C2D B3D H3D 124.4
C1D B3D H3D 123.5
B7D B3D H3D 121.8
B8D B3D H3D 123.1
B4D B3D H3D 122.5
C1D B4D B5D 57.7(4)
C1D B4D B9D 105.4(6)
B5D B4D B9D 60.8(5)
C1D B4D B8D 106.1(6)
B5D B4D B8D 109.1(6)
B9D B4D B8D 60.8(5)
C1D B4D B3D 59.4(4)
B5D B4D B3D 107.4(6)
B9D B4D B3D 108.2(6)
B8D B4D B3D 59.8(5)
C1D B4D H4D 124.3
B5D B4D H4D 121.6
B9D B4D H4D 121.7
B8D B4D H4D 121.4
B3D B4D H4D 121.7
C1D B5D B4D 60.0(4)
C1D B5D B10D 105.8(6)
B4D B5D B10D 107.6(6)
C1D B5D B6D 59.4(4)
B4D B5D B6D 108.4(6)
B10D B5D B6D 59.3(5)
C1D B5D B9D 106.4(6)
B4D B5D B9D 59.7(5)
B10D B5D B9D 59.7(5)
B6D B5D B9D 107.4(6)
C1D B5D H5D 123.0
B4D B5D H5D 121.3
B10D B5D H5D 122.6
B6D B5D H5D 121.8
B9D B5D H5D 122.4
C2D B6D C1D 58.4(4)
C2D B6D B10D 104.7(6)
C1D B6D B10D 105.3(6)
C2D B6D B11D 58.7(4)
C1D B6D B11D 106.4(6)
B10D B6D B11D 60.4(5)
C2D B6D B5D 104.1(6)
C1D B6D B5D 57.7(4)
B10D B6D B5D 60.3(5)
B11D B6D B5D 108.4(6)
C2D B6D H6D 124.6
C1D B6D H6D 123.7
B10D B6D H6D 122.7
B11D B6D H6D 121.3
B5D B6D H6D 122.7
C2D B7D B3D 58.5(4)
C2D B7D B8D 104.8(6)
B3D B7D B8D 60.5(5)
C2D B7D B12D 104.1(6)
B3D B7D B12D 108.4(6)
B8D B7D B12D 60.5(5)
C2D B7D B11D 58.4(5)
B3D B7D B11D 107.6(6)
B8D B7D B11D 108.0(6)
B12D B7D B11D 59.4(5)
C2D B7D H7D 125.2
B3D B7D H7D 121.3
B8D B7D H7D 121.9
B12D B7D H7D 122.4
B11D B7D H7D 121.9
B7D B8D B4D 108.1(6)
B7D B8D B3D 59.6(5)
B4D B8D B3D 60.5(5)
B7D B8D B12D 60.0(5)
B4D B8D B12D 107.4(6)
B3D B8D B12D 107.4(6)
B7D B8D B9D 107.9(6)
B4D B8D B9D 59.5(5)
B3D B8D B9D 107.7(6)
B12D B8D B9D 59.8(5)
B7D B8D H8D 121.6
B4D B8D H8D 121.8
B3D B8D H8D 121.9
B12D B8D H8D 122.1
B9D B8D H8D 122.0
B4D B9D B10D 107.5(6)
B4D B9D B12D 107.6(6)
B10D B9D B12D 60.4(5)
B4D B9D B5D 59.5(4)
B10D B9D B5D 59.8(5)
B12D B9D B5D 107.8(6)
B4D B9D B8D 59.7(5)
B10D B9D B8D 107.9(6)
B12D B9D B8D 59.8(5)
B5D B9D B8D 107.3(6)
B4D B9D H9D 122.2
B10D B9D H9D 121.7
B12D B9D H9D 121.7
B5D B9D H9D 122.1
B8D B9D H9D 122.0
B6D B10D B11D 60.0(5)
B6D B10D B9D 108.8(6)
B11D B10D B9D 108.0(6)
B6D B10D B5D 60.4(5)
B11D B10D B5D 108.2(6)
B9D B10D B5D 60.5(5)
B6D B10D B12D 107.7(6)
B11D B10D B12D 59.5(5)
B9D B10D B12D 60.1(5)
B5D B10D B12D 108.1(6)
B6D B10D H10D 121.5
B11D B10D H10D 122.0
B9D B10D H10D 121.3
B5D B10D H10D 121.4
B12D B10D H10D 122.1
C2D B11D B6D 58.9(4)
C2D B11D B12D 104.3(6)
B6D B11D B12D 108.5(6)
C2D B11D B10D 104.3(6)
B6D B11D B10D 59.7(5)
B12D B11D B10D 60.7(5)
C2D B11D B7D 58.1(5)
B6D B11D B7D 107.9(6)
B12D B11D B7D 59.9(5)
B10D B11D B7D 108.1(7)
C2D B11D H11D 125.3
B6D B11D H11D 121.3
B12D B11D H11D 122.1
B10D B11D H11D 122.3
B7D B11D H11D 121.7
B11D B12D B7D 60.7(5)
B11D B12D B9D 107.9(6)
B7D B12D B9D 108.0(6)
B11D B12D B8D 108.1(6)
B7D B12D B8D 59.5(5)
B9D B12D B8D 60.4(5)
B11D B12D B10D 59.8(5)
B7D B12D B10D 108.0(6)
B9D B12D B10D 59.6(5)
B8D B12D B10D 107.7(6)
B11D B12D H12D 121.5
B7D B12D H12D 121.7
B9D B12D H12D 121.8
B8D B12D H12D 121.8
B10D B12D H12D 122.0
C4D C3D C5D 107.3(6)
C4D C3D P1D 106.5(5)
C5D C3D P1D 115.2(5)
C4D C3D H3H 109.2
C5D C3D H3H 109.2
P1D C3D H3H 109.2
C3D C4D H4N 109.5
C3D C4D H4O 109.5
H4N C4D H4O 109.5
C3D C4D H4P 109.5
H4N C4D H4P 109.5
H4O C4D H4P 109.5
C3D C5D H5N 109.5
C3D C5D H5O 109.5
H5N C5D H5O 109.5
C3D C5D H5P 109.5
H5N C5D H5P 109.5
H5O C5D H5P 109.5
C7D C6D C8D 113.0(6)
C7D C6D P1D 109.6(5)
C8D C6D P1D 116.8(5)
C7D C6D H6H 105.5
C8D C6D H6H 105.5
P1D C6D H6H 105.5
C6D C7D H7N 109.5
C6D C7D H7O 109.5
H7N C7D H7O 109.5
C6D C7D H7P 109.5
H7N C7D H7P 109.5
H7O C7D H7P 109.5
C6D C8D H8N 109.5
C6D C8D H8O 109.5
H8N C8D H8O 109.5
C6D C8D H8P 109.5
H8N C8D H8P 109.5
H8O C8D H8P 109.5

loop_
_geom_bond_atom_site_label_1
_geom_bond_atom_site_label_2
_geom_bond_distance
Pd1 P1B 2.2661(17)
Pd1 P1A 2.2774(17)
P1A C6A 1.858(7)
P1A C3A 1.866(7)
P1A C1A 1.880(7)
C1A C2A 1.661(9)
C1A B5A 1.703(10)
C1A B6A 1.716(10)
C1A B4A 1.722(10)
C1A B3A 1.742(10)
C2A B6A 1.685(10)
C2A B8A 1.690(10)
C2A B7A 1.695(10)
C2A B3A 1.701(10)
C2A H2A 1.1200
B3A B9A 1.771(11)
B3A B8A 1.774(11)
B3A B4A 1.779(11)
B3A H3A 1.1200
B4A B9A 1.770(11)
B4A B10A 1.773(11)
B4A B5A 1.782(11)
B4A H4A 1.1200
B5A B10A 1.771(11)
B5A B6A 1.774(11)
B5A B11A 1.780(11)
B5A H5A 1.1200
B6A B11A 1.763(12)
B6A B7A 1.782(12)
B6A H6A 1.1200
B7A B12A 1.769(12)
B7A B8A 1.772(12)
B7A B11A 1.777(12)
B7A H7A 1.1200
B8A B9A 1.765(11)
B8A B12A 1.769(12)
B8A H8A 1.1200
B9A B12A 1.793(12)
B9A B10A 1.799(12)
B9A H9A 1.1200
B10A B12A 1.785(12)
B10A B11A 1.786(12)
B10A H10A 1.1200
B11A B12A 1.784(13)
B11A H11A 1.1200
B12A H12A 1.1200
C3A C4A 1.524(10)
C3A C5A 1.530(9)
C3A H3E 1.0000
C4A H4E 0.9800
C4A H4F 0.9800
C4A H4G 0.9800
C5A H5E 0.9800
C5A H5F 0.9800
C5A H5G 0.9800
C6A C7A 1.521(9)
C6A C8A 1.551(9)
C6A H6E 1.0000
C7A H7E 0.9800
C7A H7F 0.9800
C7A H7G 0.9800
C8A H8E 0.9800
C8A H8F 0.9800
C8A H8G 0.9800
P1B C6B 1.862(6)
P1B C3B 1.865(7)
P1B C1B 1.869(7)
C1B C2B 1.666(9)
C1B B5B 1.730(9)
C1B B4B 1.732(9)
C1B B6B 1.737(10)
C1B B3B 1.739(10)
C2B B7B 1.684(10)
C2B B8B 1.694(10)
C2B B6B 1.695(10)
C2B B3B 1.695(9)
C2B H2B 1.1200
B3B B9B 1.741(11)
B3B B8B 1.751(11)
B3B B4B 1.799(11)
B3B H3B 1.1200
B4B B10B 1.766(11)
B4B B9B 1.775(10)
B4B B5B 1.780(10)
B4B H4B 1.1200
B5B B6B 1.786(11)
B5B B10B 1.786(11)
B5B B11B 1.790(11)
B5B H5B 1.1200
B6B B11B 1.767(11)
B6B B7B 1.780(11)
B6B H6B 1.1200
B7B B11B 1.772(11)
B7B B8B 1.776(11)
B7B B12B 1.782(12)
B7B H7B 1.1200
B8B B9B 1.763(11)
B8B B12B 1.777(11)
B8B H8B 1.1200
B9B B10B 1.773(11)
B9B B12B 1.778(11)
B9B H9B 1.1200
B10B B12B 1.775(11)
B10B B11B 1.817(11)
B10B H10B 1.1200
B11B B12B 1.789(11)
B11B H11B 1.1200
B12B H12B 1.1200
C3B C4B 1.524(9)
C3B C5B 1.528(9)
C3B H3F 1.0000
C4B H4H 0.9800
C4B H4I 0.9800
C4B H4J 0.9800
C5B H5H 0.9800
C5B H5I 0.9800
C5B H5J 0.9800
C6B C7B 1.532(9)
C6B C8B 1.536(9)
C6B H6F 1.0000
C7B H7H 0.9800
C7B H7I 0.9800
C7B H7J 0.9800
C8B H8H 0.9800
C8B H8I 0.9800
C8B H8J 0.9800
Pd2 P1C 2.2587(18)
Pd2 P1D 2.2702(17)
P1C C3C 1.863(7)
P1C C6C 1.874(7)
P1C C1C 1.888(7)
C1C C2C 1.668(9)
C1C B4C 1.716(10)
C1C B5C 1.719(10)
C1C B3C 1.728(11)
C1C B6C 1.738(10)
C2C B8C 1.697(11)
C2C B7C 1.699(10)
C2C B3C 1.702(11)
C2C B6C 1.705(10)
C2C H2C 1.1200
B3C B9C 1.756(12)
B3C B4C 1.776(11)
B3C B8C 1.786(11)
B3C H3C 1.1200
B4C B9C 1.773(11)
B4C B10C 1.775(11)
B4C B5C 1.776(11)
B4C H4C 1.1200
B5C B10C 1.775(11)
B5C B6C 1.783(11)
B5C B11C 1.783(11)
B5C H5C 1.1200
B6C B11C 1.772(11)
B6C B7C 1.783(12)
B6C H6C 1.1200
B7C B8C 1.759(11)
B7C B11C 1.766(12)
B7C B12C 1.769(12)
B7C H7C 1.1200
B8C B12C 1.765(11)
B8C B9C 1.771(11)
B8C H8C 1.1200
B9C B10C 1.790(11)
B9C B12C 1.800(11)
B9C H9C 1.1200
B10C B12C 1.769(11)
B10C B11C 1.795(12)
B10C H10C 1.1200
B11C B12C 1.771(12)
B11C H11C 1.1200
B12C H12C 1.1200
C3C C4C 1.517(10)
C3C C5C 1.541(10)
C3C H3G 1.0000
C4C H4K 0.9800
C4C H4L 0.9800
C4C H4M 0.9800
C5C H5K 0.9800
C5C H5L 0.9800
C5C H5M 0.9800
C6C C7C 1.513(10)
C6C C8C 1.531(9)
C6C H6G 1.0000
C7C H7K 0.9800
C7C H7L 0.9800
C7C H7M 0.9800
C8C H8K 0.9800
C8C H8L 0.9800
C8C H8M 0.9800
P1D C3D 1.855(7)
P1D C6D 1.871(7)
P1D C1D 1.875(7)
C1D C2D 1.668(9)
C1D B5D 1.687(10)
C1D B6D 1.718(10)
C1D B4D 1.728(10)
C1D B3D 1.742(10)
C2D B3D 1.688(11)
C2D B7D 1.695(11)
C2D B11D 1.700(11)
C2D B6D 1.703(10)
C2D H2D 1.1200
B3D B7D 1.760(12)
B3D B8D 1.774(12)
B3D B4D 1.786(11)
B3D H3D 1.1200
B4D B5D 1.766(11)
B4D B9D 1.769(12)
B4D B8D 1.773(12)
B4D H4D 1.1200
B5D B10D 1.776(11)
B5D B6D 1.777(11)
B5D B9D 1.788(12)
B5D H5D 1.1200
B6D B10D 1.759(12)
B6D B11D 1.764(12)
B6D H6D 1.1200
B7D B8D 1.764(13)
B7D B12D 1.774(12)
B7D B11D 1.788(13)
B7D H7D 1.1200
B8D B12D 1.783(12)
B8D B9D 1.793(12)
B8D H8D 1.1200
B9D B10D 1.774(13)
B9D B12D 1.783(12)
B9D H9D 1.1200
B10D B11D 1.772(12)
B10D B12D 1.788(12)
B10D H10D 1.1200
B11D B12D 1.766(13)
B11D H11D 1.1200
B12D H12D 1.1200
C3D C4D 1.533(10)
C3D C5D 1.533(10)
C3D H3H 1.0000
C4D H4N 0.9800
C4D H4O 0.9800
C4D H4P 0.9800
C5D H5N 0.9800
C5D H5O 0.9800
C5D H5P 0.9800
C6D C7D 1.518(9)
C6D C8D 1.531(9)
C6D H6H 1.0000
C7D H7N 0.9800
C7D H7O 0.9800
C7D H7P 0.9800
C8D H8N 0.9800
C8D H8O 0.9800
C8D H8P 0.9800

loop_
_geom_torsion_atom_site_label_1
_geom_torsion_atom_site_label_2
_geom_torsion_atom_site_label_3
_geom_torsion_atom_site_label_4
_geom_torsion
C6A P1A C1A C2A -130.7(4)
C3A P1A C1A C2A 119.7(4)
Pd1 P1A C1A C2A -3.4(5)
C6A P1A C1A B5A 11.4(6)
C3A P1A C1A B5A -98.1(6)
Pd1 P1A C1A B5A 138.8(5)
C6A P1A C1A B6A -64.2(5)
C3A P1A C1A B6A -173.7(5)
Pd1 P1A C1A B6A 63.2(5)
C6A P1A C1A B4A 93.5(6)
C3A P1A C1A B4A -16.1(6)
Pd1 P1A C1A B4A -139.2(5)
C6A P1A C1A B3A 164.0(4)
C3A P1A C1A B3A 54.4(5)
Pd1 P1A C1A B3A -68.7(4)
B5A C1A C2A B6A -40.3(5)
B4A C1A C2A B6A -106.9(6)
B3A C1A C2A B6A -147.0(6)
P1A C1A C2A B6A 109.6(5)
B5A C1A C2A B8A 67.7(7)
B6A C1A C2A B8A 107.9(6)
B4A C1A C2A B8A 1.1(7)
B3A C1A C2A B8A -39.0(6)
P1A C1A C2A B8A -142.5(5)
B5A C1A C2A B7A -1.8(7)
B6A C1A C2A B7A 38.5(6)
B4A C1A C2A B7A -68.4(7)
B3A C1A C2A B7A -108.4(6)
P1A C1A C2A B7A 148.1(5)
B5A C1A C2A B3A 106.7(6)
B6A C1A C2A B3A 147.0(6)
B4A C1A C2A B3A 40.1(5)
P1A C1A C2A B3A -103.5(5)
B6A C2A B3A C1A 32.2(5)
B8A C2A B3A C1A 139.5(6)
B7A C2A B3A C1A 104.0(6)
C1A C2A B3A B9A -99.3(6)
B6A C2A B3A B9A -67.1(7)
B8A C2A B3A B9A 40.2(5)
B7A C2A B3A B9A 4.7(7)
C1A C2A B3A B8A -139.5(6)
B6A C2A B3A B8A -107.3(7)
B7A C2A B3A B8A -35.5(6)
C1A C2A B3A B4A -37.5(5)
B6A C2A B3A B4A -5.3(8)
B8A C2A B3A B4A 101.9(6)
B7A C2A B3A B4A 66.4(7)
B5A C1A B3A C2A -99.1(6)
B6A C1A B3A C2A -30.6(5)
B4A C1A B3A C2A -136.1(6)
P1A C1A B3A C2A 103.9(5)
C2A C1A B3A B9A 97.0(6)
B5A C1A B3A B9A -2.1(7)
B6A C1A B3A B9A 66.4(7)
B4A C1A B3A B9A -39.1(5)
P1A C1A B3A B9A -159.1(4)
C2A C1A B3A B8A 34.9(5)
B5A C1A B3A B8A -64.2(7)
B6A C1A B3A B8A 4.3(7)
B4A C1A B3A B8A -101.2(6)
P1A C1A B3A B8A 138.8(5)
C2A C1A B3A B4A 136.1(6)
B5A C1A B3A B4A 37.0(5)
B6A C1A B3A B4A 105.5(6)
P1A C1A B3A B4A -120.1(5)
C2A C1A B4A B9A 0.1(7)
B5A C1A B4A B9A -102.2(6)
B6A C1A B4A B9A -64.1(7)
B3A C1A B4A B9A 39.3(5)
P1A C1A B4A B9A 137.4(5)
C2A C1A B4A B10A 63.7(6)
B5A C1A B4A B10A -38.6(5)
B6A C1A B4A B10A -0.5(7)
B3A C1A B4A B10A 102.9(6)
P1A C1A B4A B10A -159.0(5)
C2A C1A B4A B3A -39.2(5)
B5A C1A B4A B3A -141.6(6)
B6A C1A B4A B3A -103.5(6)
P1A C1A B4A B3A 98.1(6)
C2A C1A B4A B5A 102.4(5)
B6A C1A B4A B5A 38.1(5)
B3A C1A B4A B5A 141.6(6)
P1A C1A B4A B5A -120.3(6)
C2A B3A B4A C1A 37.1(5)
B9A B3A B4A C1A 135.2(6)
B8A B3A B4A C1A 97.7(6)
C2A B3A B4A B9A -98.1(6)
C1A B3A B4A B9A -135.2(6)
B8A B3A B4A B9A -37.6(5)
C2A B3A B4A B10A -59.8(7)
C1A B3A B4A B10A -96.9(6)
B9A B3A B4A B10A 38.3(5)
B8A B3A B4A B10A 0.7(7)
C2A B3A B4A B5A 3.4(7)
C1A B3A B4A B5A -33.7(5)
B9A B3A B4A B5A 101.5(6)
B8A B3A B4A B5A 64.0(7)
C2A C1A B5A B10A -62.4(6)
B6A C1A B5A B10A -101.4(6)
B4A C1A B5A B10A 38.9(5)
B3A C1A B5A B10A 2.2(7)
P1A C1A B5A B10A 154.5(5)
C2A C1A B5A B6A 39.1(5)
B4A C1A B5A B6A 140.3(6)
B3A C1A B5A B6A 103.7(6)
P1A C1A B5A B6A -104.1(6)
C2A C1A B5A B11A 0.7(7)
B6A C1A B5A B11A -38.4(5)
B4A C1A B5A B11A 101.9(6)
B3A C1A B5A B11A 65.3(7)
P1A C1A B5A B11A -142.5(5)
C2A C1A B5A B4A -101.3(6)
B6A C1A B5A B4A -140.3(6)
B3A C1A B5A B4A -36.7(5)
P1A C1A B5A B4A 115.6(6)
B9A B4A B5A C1A 97.7(6)
B10A B4A B5A C1A 135.7(6)
B3A B4A B5A C1A 34.3(5)
C1A B4A B5A B10A -135.7(6)
B9A B4A B5A B10A -38.0(5)
B3A B4A B5A B10A -101.4(6)
C1A B4A B5A B6A -35.1(5)
B9A B4A B5A B6A 62.6(7)
B10A B4A B5A B6A 100.6(6)
B3A B4A B5A B6A -0.8(7)
C1A B4A B5A B11A -97.9(6)
B9A B4A B5A B11A -0.2(8)
B10A B4A B5A B11A 37.8(5)
B3A B4A B5A B11A -63.6(7)
B8A C2A B6A C1A -103.5(6)
B7A C2A B6A C1A -140.3(6)
B3A C2A B6A C1A -32.5(5)
C1A C2A B6A B11A 100.0(6)
B8A C2A B6A B11A -3.5(8)
B7A C2A B6A B11A -40.4(5)
B3A C2A B6A B11A 67.5(7)
C1A C2A B6A B5A 37.3(5)
B8A C2A B6A B5A -66.2(7)
B7A C2A B6A B5A -103.0(6)
B3A C2A B6A B5A 4.9(8)
C1A C2A B6A B7A 140.3(6)
B8A C2A B6A B7A 36.8(6)
B3A C2A B6A B7A 107.9(6)
B5A C1A B6A C2A 136.4(6)
B4A C1A B6A C2A 98.2(6)
B3A C1A B6A C2A 30.6(5)
P1A C1A B6A C2A -101.3(5)
C2A C1A B6A B11A -97.5(6)
B5A C1A B6A B11A 38.9(5)
B4A C1A B6A B11A 0.7(8)
B3A C1A B6A B11A -66.9(7)
P1A C1A B6A B11A 161.2(5)
C2A C1A B6A B5A -136.4(6)
B4A C1A B6A B5A -38.2(5)
B3A C1A B6A B5A -105.8(6)
P1A C1A B6A B5A 122.3(5)
C2A C1A B6A B7A -34.6(5)
B5A C1A B6A B7A 101.8(6)
B4A C1A B6A B7A 63.7(7)
B3A C1A B6A B7A -4.0(7)
P1A C1A B6A B7A -135.9(5)
C1A B5A B6A C2A -37.4(5)
B10A B5A B6A C2A 60.9(7)
B11A B5A B6A C2A 98.7(6)
B4A B5A B6A C2A -2.3(7)
B10A B5A B6A C1A 98.3(6)
B11A B5A B6A C1A 136.0(6)
B4A B5A B6A C1A 35.1(5)
C1A B5A B6A B11A -136.0(6)
B10A B5A B6A B11A -37.7(6)
B4A B5A B6A B11A -100.9(6)
C1A B5A B6A B7A -98.5(6)
B10A B5A B6A B7A -0.2(7)
B11A B5A B6A B7A 37.5(6)
B4A B5A B6A B7A -63.4(7)
C1A C2A B7A B12A 64.4(7)
B6A C2A B7A B12A 102.2(6)
B8A C2A B7A B12A -40.6(6)
B3A C2A B7A B12A -5.1(8)
C1A C2A B7A B8A 105.0(6)
B6A C2A B7A B8A 142.8(6)
B3A C2A B7A B8A 35.5(6)
C1A C2A B7A B11A 2.0(7)
B6A C2A B7A B11A 39.8(6)
B8A C2A B7A B11A -103.0(6)
B3A C2A B7A B11A -67.5(7)
C1A C2A B7A B6A -37.7(5)
B8A C2A B7A B6A -142.8(6)
B3A C2A B7A B6A -107.3(6)
C1A B6A B7A C2A 34.6(5)
B11A B6A B7A C2A 133.7(6)
B5A B6A B7A C2A 96.1(6)
C2A B6A B7A B12A -95.8(6)
C1A B6A B7A B12A -61.2(7)
B11A B6A B7A B12A 38.0(6)
B5A B6A B7A B12A 0.3(8)
C2A B6A B7A B8A -32.6(5)
C1A B6A B7A B8A 2.0(8)
B11A B6A B7A B8A 101.1(6)
B5A B6A B7A B8A 63.5(7)
C2A B6A B7A B11A -133.7(6)
C1A B6A B7A B11A -99.2(6)
B5A B6A B7A B11A -37.7(5)
C1A C2A B8A B9A -1.8(7)
B6A C2A B8A B9A 66.7(7)
B7A C2A B8A B9A 103.7(6)
B3A C2A B8A B9A -40.5(5)
C1A C2A B8A B12A -64.9(7)
B6A C2A B8A B12A 3.6(8)
B7A C2A B8A B12A 40.6(5)
B3A C2A B8A B12A -103.6(6)
C1A C2A B8A B7A -105.5(6)
B6A C2A B8A B7A -37.0(6)
B3A C2A B8A B7A -144.2(6)
C1A C2A B8A B3A 38.7(5)
B6A C2A B8A B3A 107.2(6)
B7A C2A B8A B3A 144.2(6)
B12A B7A B8A C2A 133.2(6)
B11A B7A B8A C2A 95.1(6)
B6A B7A B8A C2A 32.5(5)
C2A B7A B8A B9A -95.7(6)
B12A B7A B8A B9A 37.5(6)
B11A B7A B8A B9A -0.6(8)
B6A B7A B8A B9A -63.3(7)
C2A B7A B8A B12A -133.2(6)
B11A B7A B8A B12A -38.1(6)
B6A B7A B8A B12A -100.7(6)
C2A B7A B8A B3A -31.8(5)
B12A B7A B8A B3A 101.3(6)
B11A B7A B8A B3A 63.2(7)
B6A B7A B8A B3A 0.6(8)
C1A B3A B8A C2A -34.7(5)
B9A B3A B8A C2A -133.5(6)
B4A B3A B8A C2A -95.9(6)
C2A B3A B8A B9A 133.5(6)
C1A B3A B8A B9A 98.8(6)
B4A B3A B8A B9A 37.6(5)
C2A B3A B8A B12A 95.4(6)
C1A B3A B8A B12A 60.8(7)
B9A B3A B8A B12A -38.0(6)
B4A B3A B8A B12A -0.4(7)
C2A B3A B8A B7A 31.8(5)
C1A B3A B8A B7A -2.9(7)
B9A B3A B8A B7A -101.7(6)
B4A B3A B8A B7A -64.1(7)
C2A B8A B9A B4A 1.8(7)
B12A B8A B9A B4A 100.1(6)
B7A B8A B9A B4A 63.1(7)
B3A B8A B9A B4A -38.1(5)
C2A B8A B9A B3A 39.8(5)
B12A B8A B9A B3A 138.1(6)
B7A B8A B9A B3A 101.1(6)
C2A B8A B9A B12A -98.3(6)
B7A B8A B9A B12A -37.0(6)
B3A B8A B9A B12A -138.1(6)
C2A B8A B9A B10A -61.1(7)
B12A B8A B9A B10A 37.2(5)
B7A B8A B9A B10A 0.2(7)
B3A B8A B9A B10A -100.9(6)
C1A B4A B9A B8A -1.2(7)
B10A B4A B9A B8A -99.8(6)
B3A B4A B9A B8A 38.0(5)
B5A B4A B9A B8A -62.3(7)
C1A B4A B9A B3A -39.2(5)
B10A B4A B9A B3A -137.8(6)
B5A B4A B9A B3A -100.3(6)
C1A B4A B9A B12A 61.8(7)
B10A B4A B9A B12A -36.8(5)
B3A B4A B9A B12A 101.0(6)
B5A B4A B9A B12A 0.7(8)
C1A B4A B9A B10A 98.6(6)
B3A B4A B9A B10A 137.8(6)
B5A B4A B9A B10A 37.5(5)
C2A B3A B9A B8A -39.4(5)
C1A B3A B9A B8A -99.1(6)
B4A B3A B9A B8A -137.6(6)
C2A B3A B9A B4A 98.2(6)
C1A B3A B9A B4A 38.5(5)
B8A B3A B9A B4A 137.6(6)
C2A B3A B9A B12A -2.2(7)
C1A B3A B9A B12A -61.9(7)
B8A B3A B9A B12A 37.2(6)
B4A B3A B9A B12A -100.4(6)
C2A B3A B9A B10A 60.8(6)
C1A B3A B9A B10A 1.0(7)
B8A B3A B9A B10A 100.2(6)
B4A B3A B9A B10A -37.5(5)
C1A B5A B10A B4A -38.5(5)
B6A B5A B10A B4A -100.5(6)
B11A B5A B10A B4A -137.9(6)
C1A B5A B10A B12A 62.0(7)
B6A B5A B10A B12A 0.0(8)
B11A B5A B10A B12A -37.3(6)
B4A B5A B10A B12A 100.5(6)
C1A B5A B10A B11A 99.3(6)
B6A B5A B10A B11A 37.3(5)
B4A B5A B10A B11A 137.9(6)
C1A B5A B10A B9A -1.4(7)
B6A B5A B10A B9A -63.4(7)
B11A B5A B10A B9A -100.8(6)
B4A B5A B10A B9A 37.1(5)
C1A B4A B10A B5A 37.9(5)
B9A B4A B10A B5A 138.1(6)
B3A B4A B10A B5A 100.4(6)
C1A B4A B10A B12A -63.2(7)
B9A B4A B10A B12A 37.0(6)
B3A B4A B10A B12A -0.8(7)
B5A B4A B10A B12A -101.1(6)
C1A B4A B10A B11A 0.1(7)
B9A B4A B10A B11A 100.4(6)
B3A B4A B10A B11A 62.6(7)
B5A B4A B10A B11A -37.7(5)
C1A B4A B10A B9A -100.3(6)
B3A B4A B10A B9A -37.8(5)
B5A B4A B10A B9A -138.1(6)
B8A B9A B10A B5A 63.7(7)
B4A B9A B10A B5A -37.5(5)
B3A B9A B10A B5A 0.2(7)
B12A B9A B10A B5A 101.0(6)
B8A B9A B10A B4A 101.3(6)
B3A B9A B10A B4A 37.8(5)
B12A B9A B10A B4A 138.5(6)
B8A B9A B10A B12A -37.2(5)
B4A B9A B10A B12A -138.5(6)
B3A B9A B10A B12A -100.7(6)
B8A B9A B10A B11A 0.3(7)
B4A B9A B10A B11A -101.0(6)
B3A B9A B10A B11A -63.2(7)
B12A B9A B10A B11A 37.5(6)
C2A B6A B11A B7A 39.5(5)
C1A B6A B11A B7A 100.3(6)
B5A B6A B11A B7A 138.2(6)
C2A B6A B11A B5A -98.7(6)
C1A B6A B11A B5A -37.9(5)
B7A B6A B11A B5A -138.2(6)
C2A B6A B11A B12A 1.9(7)
C1A B6A B11A B12A 62.7(7)
B5A B6A B11A B12A 100.6(6)
B7A B6A B11A B12A -37.6(6)
C2A B6A B11A B10A -61.4(7)
C1A B6A B11A B10A -0.6(8)
B5A B6A B11A B10A 37.3(5)
B7A B6A B11A B10A -100.9(6)
C2A B7A B11A B6A -39.0(5)
B12A B7A B11A B6A -137.6(6)
B8A B7A B11A B6A -99.7(6)
C2A B7A B11A B5A -1.5(7)
B12A B7A B11A B5A -100.1(6)
B8A B7A B11A B5A -62.2(7)
B6A B7A B11A B5A 37.5(6)
C2A B7A B11A B12A 98.6(6)
B8A B7A B11A B12A 37.9(6)
B6A B7A B11A B12A 137.6(6)
C2A B7A B11A B10A 61.5(7)
B12A B7A B11A B10A -37.1(6)
B8A B7A B11A B10A 0.8(8)
B6A B7A B11A B10A 100.5(6)
C1A B5A B11A B6A 38.2(5)
B10A B5A B11A B6A 137.9(6)
B4A B5A B11A B6A 100.3(6)
C1A B5A B11A B7A 0.6(7)
B10A B5A B11A B7A 100.2(6)
B6A B5A B11A B7A -37.6(6)
B4A B5A B11A B7A 62.6(7)
C1A B5A B11A B12A -62.4(7)
B10A B5A B11A B12A 37.3(6)
B6A B5A B11A B12A -100.6(7)
B4A B5A B11A B12A -0.3(8)
C1A B5A B11A B10A -99.7(6)
B6A B5A B11A B10A -137.9(6)
B4A B5A B11A B10A -37.6(5)
B5A B10A B11A B6A -37.6(5)
B4A B10A B11A B6A 0.3(8)
B12A B10A B11A B6A 100.7(7)
B9A B10A B11A B6A 63.1(7)
B5A B10A B11A B7A -101.4(6)
B4A B10A B11A B7A -63.5(7)
B12A B10A B11A B7A 36.9(6)
B9A B10A B11A B7A -0.7(8)
B4A B10A B11A B5A 37.9(5)
B12A B10A B11A B5A 138.2(6)
B9A B10A B11A B5A 100.7(6)
B5A B10A B11A B12A -138.2(6)
B4A B10A B11A B12A -100.4(6)
B9A B10A B11A B12A -37.6(6)
C2A B7A B12A B8A 39.7(5)
B11A B7A B12A B8A 137.6(6)
B6A B7A B12A B8A 100.0(6)
C2A B7A B12A B11A -97.8(6)
B8A B7A B12A B11A -137.6(6)
B6A B7A B12A B11A -37.5(6)
C2A B7A B12A B10A -60.6(7)
B8A B7A B12A B10A -100.4(7)
B11A B7A B12A B10A 37.2(6)
B6A B7A B12A B10A -0.3(8)
C2A B7A B12A B9A 3.3(8)
B8A B7A B12A B9A -36.5(6)
B11A B7A B12A B9A 101.1(7)
B6A B7A B12A B9A 63.5(7)
C2A B8A B12A B7A -39.9(5)
B9A B8A B12A B7A -138.9(6)
B3A B8A B12A B7A -101.2(6)
C2A B8A B12A B11A -2.1(7)
B9A B8A B12A B11A -101.0(7)
B7A B8A B12A B11A 37.9(6)
B3A B8A B12A B11A -63.4(7)
C2A B8A B12A B10A 61.3(7)
B9A B8A B12A B10A -37.7(6)
B7A B8A B12A B10A 101.2(6)
B3A B8A B12A B10A 0.0(8)
C2A B8A B12A B9A 99.0(6)
B7A B8A B12A B9A 138.9(6)
B3A B8A B12A B9A 37.6(5)
B6A B11A B12A B7A 38.0(6)
B5A B11A B12A B7A 101.4(6)
B10A B11A B12A B7A 138.5(6)
B6A B11A B12A B8A 0.1(8)
B7A B11A B12A B8A -37.9(6)
B5A B11A B12A B8A 63.5(7)
B10A B11A B12A B8A 100.6(6)
B6A B11A B12A B10A -100.5(6)
B7A B11A B12A B10A -138.5(6)
B5A B11A B12A B10A -37.1(5)
B6A B11A B12A B9A -62.7(7)
B7A B11A B12A B9A -100.7(6)
B5A B11A B12A B9A 0.8(8)
B10A B11A B12A B9A 37.8(6)
B5A B10A B12A B7A 0.2(8)
B4A B10A B12A B7A 64.0(7)
B11A B10A B12A B7A -37.2(6)
B9A B10A B12A B7A 100.7(7)
B5A B10A B12A B8A -63.3(7)
B4A B10A B12A B8A 0.5(8)
B11A B10A B12A B8A -100.7(7)
B9A B10A B12A B8A 37.2(5)
B5A B10A B12A B11A 37.4(6)
B4A B10A B12A B11A 101.2(6)
B9A B10A B12A B11A 137.9(6)
B5A B10A B12A B9A -100.6(6)
B4A B10A B12A B9A -36.7(5)
B11A B10A B12A B9A -137.9(6)
B8A B9A B12A B7A 36.8(6)
B4A B9A B12A B7A -64.4(7)
B3A B9A B12A B7A -0.7(8)
B10A B9A B12A B7A -101.1(7)
B4A B9A B12A B8A -101.2(6)
B3A B9A B12A B8A -37.5(5)
B10A B9A B12A B8A -138.0(6)
B8A B9A B12A B11A 100.3(7)
B4A B9A B12A B11A -0.9(8)
B3A B9A B12A B11A 62.8(7)
B10A B9A B12A B11A -37.7(6)
B8A B9A B12A B10A 138.0(6)
B4A B9A B12A B10A 36.8(5)
B3A B9A B12A B10A 100.5(6)
C6A P1A C3A C4A 104.0(5)
C1A P1A C3A C4A -144.3(5)
Pd1 P1A C3A C4A -28.3(5)
C6A P1A C3A C5A -24.5(6)
C1A P1A C3A C5A 87.2(5)
Pd1 P1A C3A C5A -156.8(4)
C3A P1A C6A C7A 171.3(5)
C1A P1A C6A C7A 62.6(6)
Pd1 P1A C6A C7A -57.4(6)
C3A P1A C6A C8A -69.2(5)
C1A P1A C6A C8A -177.9(4)
Pd1 P1A C6A C8A 62.1(5)
C6B P1B C1B C2B 134.5(4)
C3B P1B C1B C2B -115.6(4)
Pd1 P1B C1B C2B 8.4(5)
C6B P1B C1B B5B -84.9(6)
C3B P1B C1B B5B 24.9(6)
Pd1 P1B C1B B5B 149.0(5)
C6B P1B C1B B4B -5.3(6)
C3B P1B C1B B4B 104.6(5)
Pd1 P1B C1B B4B -131.4(5)
C6B P1B C1B B6B -158.6(5)
C3B P1B C1B B6B -48.8(5)
Pd1 P1B C1B B6B 75.2(5)
C6B P1B C1B B3B 68.0(5)
C3B P1B C1B B3B 177.9(4)
Pd1 P1B C1B B3B -58.1(4)
B5B C1B C2B B7B -1.5(7)
B4B C1B C2B B7B -67.2(7)
B6B C1B C2B B7B 38.6(5)
B3B C1B C2B B7B -107.2(6)
P1B C1B C2B B7B 146.3(5)
B5B C1B C2B B8B 68.4(6)
B4B C1B C2B B8B 2.7(7)
B6B C1B C2B B8B 108.5(6)
B3B C1B C2B B8B -37.4(5)
P1B C1B C2B B8B -143.8(5)
B5B C1B C2B B6B -40.1(5)
B4B C1B C2B B6B -105.8(5)
B3B C1B C2B B6B -145.9(5)
P1B C1B C2B B6B 107.7(5)
B5B C1B C2B B3B 105.8(5)
B4B C1B C2B B3B 40.1(5)
B6B C1B C2B B3B 145.9(5)
P1B C1B C2B B3B -106.4(5)
B7B C2B B3B C1B 104.7(6)
B8B C2B B3B C1B 140.9(5)
B6B C2B B3B C1B 33.4(5)
C1B C2B B3B B9B -99.7(5)
B7B C2B B3B B9B 5.0(7)
B8B C2B B3B B9B 41.2(5)
B6B C2B B3B B9B -66.3(7)
C1B C2B B3B B8B -140.9(5)
B7B C2B B3B B8B -36.1(6)
B6B C2B B3B B8B -107.5(6)
C1B C2B B3B B4B -37.3(5)
B7B C2B B3B B4B 67.4(7)
B8B C2B B3B B4B 103.6(6)
B6B C2B B3B B4B -3.9(7)
B5B C1B B3B C2B -98.7(5)
B4B C1B B3B C2B -136.6(5)
B6B C1B B3B C2B -31.3(5)
P1B C1B B3B C2B 104.4(5)
C2B C1B B3B B9B 97.8(6)
B5B C1B B3B B9B -0.9(7)
B4B C1B B3B B9B -38.7(5)
B6B C1B B3B B9B 66.5(6)
P1B C1B B3B B9B -157.8(4)
C2B C1B B3B B8B 34.3(5)
B5B C1B B3B B8B -64.4(6)
B4B C1B B3B B8B -102.2(6)
B6B C1B B3B B8B 3.0(7)
P1B C1B B3B B8B 138.7(5)
C2B C1B B3B B4B 136.6(5)
B5B C1B B3B B4B 37.9(5)
B6B C1B B3B B4B 105.3(6)
P1B C1B B3B B4B -119.0(5)
C2B C1B B4B B10B 61.4(6)
B5B C1B B4B B10B -39.8(5)
B6B C1B B4B B10B -2.8(7)
B3B C1B B4B B10B 100.2(6)
P1B C1B B4B B10B -157.1(5)
C2B C1B B4B B9B -1.2(6)
B5B C1B B4B B9B -102.3(6)
B6B C1B B4B B9B -65.4(6)
B3B C1B B4B B9B 37.6(5)
P1B C1B B4B B9B 140.4(5)
C2B C1B B4B B5B 101.1(5)
B6B C1B B4B B5B 36.9(5)
B3B C1B B4B B5B 139.9(5)
P1B C1B B4B B5B -117.3(6)
C2B C1B B4B B3B -38.8(5)
B5B C1B B4B B3B -139.9(5)
B6B C1B B4B B3B -103.0(6)
P1B C1B B4B B3B 102.8(6)
C2B B3B B4B C1B 37.0(5)
B9B B3B B4B C1B 136.1(5)
B8B B3B B4B C1B 98.6(5)
C2B B3B B4B B10B -61.8(6)
C1B B3B B4B B10B -98.8(5)
B9B B3B B4B B10B 37.2(5)
B8B B3B B4B B10B -0.3(7)
C2B B3B B4B B9B -99.0(6)
C1B B3B B4B B9B -136.1(5)
B8B B3B B4B B9B -37.5(5)
C2B B3B B4B B5B 1.7(7)
C1B B3B B4B B5B -35.3(5)
B9B B3B B4B B5B 100.8(6)
B8B B3B B4B B5B 63.3(6)
C2B C1B B5B B4B -102.0(5)
B6B C1B B5B B4B -141.1(6)
B3B C1B B5B B4B -38.1(5)
P1B C1B B5B B4B 115.5(6)
C2B C1B B5B B6B 39.1(5)
B4B C1B B5B B6B 141.1(6)
B3B C1B B5B B6B 103.0(6)
P1B C1B B5B B6B -103.4(6)
C2B C1B B5B B10B -63.0(6)
B4B C1B B5B B10B 39.0(5)
B6B C1B B5B B10B -102.1(6)
B3B C1B B5B B10B 0.9(7)
P1B C1B B5B B10B 154.5(5)
C2B C1B B5B B11B 0.5(6)
B4B C1B B5B B11B 102.6(6)
B6B C1B B5B B11B -38.5(5)
B3B C1B B5B B11B 64.5(6)
P1B C1B B5B B11B -141.9(5)
B10B B4B B5B C1B 135.0(6)
B9B B4B B5B C1B 96.7(5)
B3B B4B B5B C1B 35.3(5)
C1B B4B B5B B6B -34.6(5)
B10B B4B B5B B6B 100.5(6)
B9B B4B B5B B6B 62.2(7)
B3B B4B B5B B6B 0.7(7)
C1B B4B B5B B10B -135.0(6)
B9B B4B B5B B10B -38.3(5)
B3B B4B B5B B10B -99.7(6)
C1B B4B B5B B11B -97.3(6)
B10B B4B B5B B11B 37.8(5)
B9B B4B B5B B11B -0.5(7)
B3B B4B B5B B11B -62.0(6)
B7B C2B B6B C1B -140.3(5)
B8B C2B B6B C1B -103.5(6)
B3B C2B B6B C1B -33.4(5)
C1B C2B B6B B11B 100.4(5)
B7B C2B B6B B11B -39.9(5)
B8B C2B B6B B11B -3.1(7)
B3B C2B B6B B11B 67.0(7)
C1B C2B B6B B7B 140.3(5)
B8B C2B B6B B7B 36.8(6)
B3B C2B B6B B7B 106.9(6)
C1B C2B B6B B5B 37.7(5)
B7B C2B B6B B5B -102.6(6)
B8B C2B B6B B5B -65.8(7)
B3B C2B B6B B5B 4.3(7)
B5B C1B B6B C2B 136.1(5)
B4B C1B B6B C2B 99.2(6)
B3B C1B B6B C2B 31.3(5)
P1B C1B B6B C2B -103.9(5)
C2B C1B B6B B11B -96.8(6)
B5B C1B B6B B11B 39.3(5)
B4B C1B B6B B11B 2.4(7)
B3B C1B B6B B11B -65.5(6)
P1B C1B B6B B11B 159.3(4)
C2B C1B B6B B7B -34.2(5)
B5B C1B B6B B7B 101.9(6)
B4B C1B B6B B7B 65.0(7)
B3B C1B B6B B7B -2.9(7)
P1B C1B B6B B7B -138.1(5)
C2B C1B B6B B5B -136.1(5)
B4B C1B B6B B5B -36.9(5)
B3B C1B B6B B5B -104.8(6)
P1B C1B B6B B5B 120.0(5)
C1B B5B B6B C2B -37.4(5)
B4B B5B B6B C2B -2.9(7)
B10B B5B B6B C2B 59.9(6)
B11B B5B B6B C2B 98.3(6)
B4B B5B B6B C1B 34.5(5)
B10B B5B B6B C1B 97.3(6)
B11B B5B B6B C1B 135.7(5)
C1B B5B B6B B11B -135.7(5)
B4B B5B B6B B11B -101.1(6)
B10B B5B B6B B11B -38.4(5)
C1B B5B B6B B7B -97.9(6)
B4B B5B B6B B7B -63.4(7)
B10B B5B B6B B7B -0.6(7)
B11B B5B B6B B7B 37.8(5)
C1B C2B B7B B11B 1.7(7)
B8B C2B B7B B11B -103.2(6)
B6B C2B B7B B11B 39.8(5)
B3B C2B B7B B11B -67.5(7)
C1B C2B B7B B8B 104.9(6)
B6B C2B B7B B8B 143.0(6)
B3B C2B B7B B8B 35.7(6)
C1B C2B B7B B6B -38.1(5)
B8B C2B B7B B6B -143.0(6)
B3B C2B B7B B6B -107.3(6)
C1B C2B B7B B12B 64.3(7)
B8B C2B B7B B12B -40.7(5)
B6B C2B B7B B12B 102.4(6)
B3B C2B B7B B12B -5.0(7)
C1B B6B B7B C2B 34.3(5)
B11B B6B B7B C2B 134.1(6)
B5B B6B B7B C2B 96.0(6)
C2B B6B B7B B11B -134.1(6)
C1B B6B B7B B11B -99.8(6)
B5B B6B B7B B11B -38.0(5)
C2B B6B B7B B8B -32.6(5)
C1B B6B B7B B8B 1.7(7)
B11B B6B B7B B8B 101.4(6)
B5B B6B B7B B8B 63.4(7)
C2B B6B B7B B12B -95.9(6)
C1B B6B B7B B12B -61.6(6)
B11B B6B B7B B12B 38.1(5)
B5B B6B B7B B12B 0.1(7)
C1B C2B B8B B3B 37.4(5)
B7B C2B B8B B3B 143.4(6)
B6B C2B B8B B3B 106.5(6)
C1B C2B B8B B9B -2.9(7)
B7B C2B B8B B9B 103.1(6)
B6B C2B B8B B9B 66.2(7)
B3B C2B B8B B9B -40.3(5)
C1B C2B B8B B7B -106.0(6)
B6B C2B B8B B7B -36.8(6)
B3B C2B B8B B7B -143.4(6)
C1B C2B B8B B12B -65.2(6)
B7B C2B B8B B12B 40.8(5)
B6B C2B B8B B12B 3.9(7)
B3B C2B B8B B12B -102.6(6)
C1B B3B B8B C2B -34.0(5)
B9B B3B B8B C2B -133.1(6)
B4B B3B B8B C2B -95.9(5)
C2B B3B B8B B9B 133.1(6)
C1B B3B B8B B9B 99.1(6)
B4B B3B B8B B9B 37.3(5)
C2B B3B B8B B7B 32.1(5)
C1B B3B B8B B7B -1.9(7)
B9B B3B B8B B7B -101.0(6)
B4B B3B B8B B7B -63.7(7)
C2B B3B B8B B12B 95.8(6)
C1B B3B B8B B12B 61.8(6)
B9B B3B B8B B12B -37.3(5)
B4B B3B B8B B12B -0.1(7)
B11B B7B B8B C2B 95.8(6)
B6B B7B B8B C2B 32.6(5)
B12B B7B B8B C2B 133.1(6)
C2B B7B B8B B3B -32.5(5)
B11B B7B B8B B3B 63.3(7)
B6B B7B B8B B3B 0.1(7)
B12B B7B B8B B3B 100.6(6)
C2B B7B B8B B9B -95.3(6)
B11B B7B B8B B9B 0.5(7)
B6B B7B B8B B9B -62.7(7)
B12B B7B B8B B9B 37.8(5)
C2B B7B B8B B12B -133.1(6)
B11B B7B B8B B12B -37.3(5)
B6B B7B B8B B12B -100.5(6)
C2B B3B B9B B8B -40.3(5)
C1B B3B B9B B8B -100.6(5)
B4B B3B B9B B8B -138.7(5)
C2B B3B B9B B10B 60.8(7)
C1B B3B B9B B10B 0.4(7)
B8B B3B B9B B10B 101.1(6)
B4B B3B B9B B10B -37.6(5)
C2B B3B B9B B4B 98.4(5)
C1B B3B B9B B4B 38.0(5)
B8B B3B B9B B4B 138.7(5)
C2B B3B B9B B12B -2.8(7)
C1B B3B B9B B12B -63.2(6)
B8B B3B B9B B12B 37.4(5)
B4B B3B B9B B12B -101.2(6)
C2B B8B B9B B3B 40.1(5)
B7B B8B B9B B3B 100.6(6)
B12B B8B B9B B3B 138.3(6)
C2B B8B B9B B10B -61.5(6)
B3B B8B B9B B10B -101.6(6)
B7B B8B B9B B10B -1.0(7)
B12B B8B B9B B10B 36.8(5)
C2B B8B B9B B4B 2.1(7)
B3B B8B B9B B4B -38.0(5)
B7B B8B B9B B4B 62.6(7)
B12B B8B B9B B4B 100.3(6)
C2B B8B B9B B12B -98.2(6)
B3B B8B B9B B12B -138.3(6)
B7B B8B B9B B12B -37.7(5)
C1B B4B B9B B3B -37.9(5)
B10B B4B B9B B3B -138.1(6)
B5B B4B B9B B3B -99.6(5)
C1B B4B B9B B8B -0.6(7)
B10B B4B B9B B8B -100.7(6)
B5B B4B B9B B8B -62.3(7)
B3B B4B B9B B8B 37.3(5)
C1B B4B B9B B10B 100.1(5)
B5B B4B B9B B10B 38.5(5)
B3B B4B B9B B10B 138.1(6)
C1B B4B B9B B12B 63.4(6)
B10B B4B B9B B12B -36.7(5)
B5B B4B B9B B12B 1.7(7)
B3B B4B B9B B12B 101.3(6)
C1B B4B B10B B9B -98.1(6)
B5B B4B B10B B9B -137.1(6)
B3B B4B B10B B9B -36.4(5)
C1B B4B B10B B12B -61.2(6)
B9B B4B B10B B12B 36.9(5)
B5B B4B B10B B12B -100.2(6)
B3B B4B B10B B12B 0.5(7)
C1B B4B B10B B5B 39.1(5)
B9B B4B B10B B5B 137.1(6)
B3B B4B B10B B5B 100.7(5)
C1B B4B B10B B11B 2.1(7)
B9B B4B B10B B11B 100.2(6)
B5B B4B B10B B11B -37.0(5)
B3B B4B B10B B11B 63.8(6)
B3B B9B B10B B4B 38.4(5)
B8B B9B B10B B4B 102.1(6)
B12B B9B B10B B4B 139.0(6)
B3B B9B B10B B12B -100.6(6)
B8B B9B B10B B12B -36.9(5)
B4B B9B B10B B12B -139.0(6)
B3B B9B B10B B5B 0.1(7)
B8B B9B B10B B5B 63.9(7)
B4B B9B B10B B5B -38.3(5)
B12B B9B B10B B5B 100.7(6)
B3B B9B B10B B11B -62.7(7)
B8B B9B B10B B11B 1.1(7)
B4B B9B B10B B11B -101.1(6)
B12B B9B B10B B11B 37.9(5)
C1B B5B B10B B4B -38.9(5)
B6B B5B B10B B4B -100.8(6)
B11B B5B B10B B4B -138.4(6)
C1B B5B B10B B9B -0.6(7)
B4B B5B B10B B9B 38.3(5)
B6B B5B B10B B9B -62.6(7)
B11B B5B B10B B9B -100.1(6)
C1B B5B B10B B12B 62.8(6)
B4B B5B B10B B12B 101.8(6)
B6B B5B B10B B12B 0.9(7)
B11B B5B B10B B12B -36.6(5)
C1B B5B B10B B11B 99.5(6)
B4B B5B B10B B11B 138.4(6)
B6B B5B B10B B11B 37.6(5)
C2B B6B B11B B7B 38.9(5)
C1B B6B B11B B7B 99.2(6)
B5B B6B B11B B7B 137.7(6)
C2B B6B B11B B12B 0.9(7)
C1B B6B B11B B12B 61.2(7)
B7B B6B B11B B12B -38.0(5)
B5B B6B B11B B12B 99.7(6)
C2B B6B B11B B5B -98.8(6)
C1B B6B B11B B5B -38.5(5)
B7B B6B B11B B5B -137.7(6)
C2B B6B B11B B10B -61.3(7)
C1B B6B B11B B10B -1.0(7)
B7B B6B B11B B10B -100.2(6)
B5B B6B B11B B10B 37.5(5)
C2B B7B B11B B6B -39.2(5)
B8B B7B B11B B6B -100.4(6)
B12B B7B B11B B6B -137.5(6)
C2B B7B B11B B12B 98.2(6)
B8B B7B B11B B12B 37.1(5)
B6B B7B B11B B12B 137.5(6)
C2B B7B B11B B5B -1.3(7)
B8B B7B B11B B5B -62.4(7)
B6B B7B B11B B5B 38.0(5)
B12B B7B B11B B5B -99.5(6)
C2B B7B B11B B10B 61.3(7)
B8B B7B B11B B10B 0.2(7)
B6B B7B B11B B10B 100.6(6)
B12B B7B B11B B10B -36.9(5)
C1B B5B B11B B6B 38.5(5)
B4B B5B B11B B6B 100.5(6)
B10B B5B B11B B6B 137.5(6)
C1B B5B B11B B7B 0.5(7)
B4B B5B B11B B7B 62.5(7)
B6B B5B B11B B7B -38.0(5)
B10B B5B B11B B7B 99.5(6)
C1B B5B B11B B12B -62.9(6)
B4B B5B B11B B12B -0.9(7)
B6B B5B B11B B12B -101.4(6)
B10B B5B B11B B12B 36.1(5)
C1B B5B B11B B10B -99.0(6)
B4B B5B B11B B10B -37.0(5)
B6B B5B B11B B10B -137.5(6)
B4B B10B B11B B6B -0.7(7)
B9B B10B B11B B6B 62.8(7)
B12B B10B B11B B6B 100.9(6)
B5B B10B B11B B6B -37.9(5)
B4B B10B B11B B7B -64.2(7)
B9B B10B B11B B7B -0.7(7)
B12B B10B B11B B7B 37.4(5)
B5B B10B B11B B7B -101.5(6)
B4B B10B B11B B12B -101.6(6)
B9B B10B B11B B12B -38.1(5)
B5B B10B B11B B12B -138.8(6)
B4B B10B B11B B5B 37.2(5)
B9B B10B B11B B5B 100.7(6)
B12B B10B B11B B5B 138.8(6)
B4B B10B B12B B8B -0.5(7)
B9B B10B B12B B8B 36.4(5)
B5B B10B B12B B8B -64.2(7)
B11B B10B B12B B8B -100.8(6)
B4B B10B B12B B9B -36.9(5)
B5B B10B B12B B9B -100.6(6)
B11B B10B B12B B9B -137.2(6)
B4B B10B B12B B7B 62.8(7)
B9B B10B B12B B7B 99.8(6)
B5B B10B B12B B7B -0.9(7)
B11B B10B B12B B7B -37.4(5)
B4B B10B B12B B11B 100.3(6)
B9B B10B B12B B11B 137.2(6)
B5B B10B B12B B11B 36.6(5)
C2B B8B B12B B10B 61.8(6)
B3B B8B B12B B10B 0.4(7)
B9B B8B B12B B10B -36.6(5)
B7B B8B B12B B10B 101.4(6)
C2B B8B B12B B9B 98.3(6)
B3B B8B B12B B9B 36.9(5)
B7B B8B B12B B9B 138.0(6)
C2B B8B B12B B7B -39.7(5)
B3B B8B B12B B7B -101.0(6)
B9B B8B B12B B7B -138.0(6)
C2B B8B B12B B11B -3.0(7)
B3B B8B B12B B11B -64.4(7)
B9B B8B B12B B11B -101.3(6)
B7B B8B B12B B11B 36.7(5)
B3B B9B B12B B10B 101.8(6)
B8B B9B B12B B10B 139.1(6)
B4B B9B B12B B10B 36.6(5)
B3B B9B B12B B8B -37.3(5)
B10B B9B B12B B8B -139.1(6)
B4B B9B B12B B8B -102.5(6)
B3B B9B B12B B7B 0.0(7)
B8B B9B B12B B7B 37.3(5)
B10B B9B B12B B7B -101.7(6)
B4B B9B B12B B7B -65.1(7)
B3B B9B B12B B11B 62.9(7)
B8B B9B B12B B11B 100.2(6)
B10B B9B B12B B11B -38.9(5)
B4B B9B B12B B11B -2.3(7)
C2B B7B B12B B10B -60.5(6)
B11B B7B B12B B10B 38.3(5)
B8B B7B B12B B10B -100.4(6)
B6B B7B B12B B10B 0.5(7)
C2B B7B B12B B8B 40.0(5)
B11B B7B B12B B8B 138.7(6)
B6B B7B B12B B8B 100.9(6)
C2B B7B B12B B9B 2.8(7)
B11B B7B B12B B9B 101.5(6)
B8B B7B B12B B9B -37.2(5)
B6B B7B B12B B9B 63.7(7)
C2B B7B B12B B11B -98.7(6)
B8B B7B B12B B11B -138.7(6)
B6B B7B B12B B11B -37.8(5)
B6B B11B B12B B10B -99.8(6)
B7B B11B B12B B10B -138.0(6)
B5B B11B B12B B10B -36.3(5)
B6B B11B B12B B8B 1.4(7)
B7B B11B B12B B8B -36.8(5)
B5B B11B B12B B8B 64.9(7)
B10B B11B B12B B8B 101.2(6)
B6B B11B B12B B9B -61.5(7)
B7B B11B B12B B9B -99.7(6)
B5B B11B B12B B9B 2.0(7)
B10B B11B B12B B9B 38.3(5)
B6B B11B B12B B7B 38.2(5)
B5B B11B B12B B7B 101.7(6)
B10B B11B B12B B7B 138.0(6)
C6B P1B C3B C4B -101.4(5)
C1B P1B C3B C4B 148.2(4)
Pd1 P1B C3B C4B 29.6(5)
C6B P1B C3B C5B 26.9(6)
C1B P1B C3B C5B -83.6(5)
Pd1 P1B C3B C5B 157.9(4)
C3B P1B C6B C7B -175.5(5)
C1B P1B C6B C7B -67.6(6)
Pd1 P1B C6B C7B 53.5(6)
C3B P1B C6B C8B 64.1(5)
C1B P1B C6B C8B 171.9(4)
Pd1 P1B C6B C8B -67.0(5)
C3C P1C C1C C2C -136.4(5)
C6C P1C C1C C2C 114.5(5)
Pd2 P1C C1C C2C -14.8(5)
C3C P1C C1C B4C 81.2(6)
C6C P1C C1C B4C -27.9(6)
Pd2 P1C C1C B4C -157.2(5)
C3C P1C C1C B5C 1.1(6)
C6C P1C C1C B5C -107.9(6)
Pd2 P1C C1C B5C 122.7(5)
C3C P1C C1C B3C 156.1(5)
C6C P1C C1C B3C 47.0(6)
Pd2 P1C C1C B3C -82.3(5)
C3C P1C C1C B6C -70.3(5)
C6C P1C C1C B6C -179.3(5)
Pd2 P1C C1C B6C 51.4(5)
B4C C1C C2C B8C 0.9(7)
B5C C1C C2C B8C 67.1(7)
B3C C1C C2C B8C -39.1(5)
B6C C1C C2C B8C 107.3(6)
P1C C1C C2C B8C -148.6(5)
B4C C1C C2C B7C -67.5(7)
B5C C1C C2C B7C -1.3(7)
B3C C1C C2C B7C -107.4(6)
B6C C1C C2C B7C 38.9(6)
P1C C1C C2C B7C 143.1(5)
B4C C1C C2C B3C 40.0(5)
B5C C1C C2C B3C 106.2(6)
B6C C1C C2C B3C 146.3(6)
P1C C1C C2C B3C -109.5(5)
B4C C1C C2C B6C -106.4(6)
B5C C1C C2C B6C -40.2(5)
B3C C1C C2C B6C -146.3(6)
P1C C1C C2C B6C 104.2(5)
B8C C2C B3C C1C 139.4(5)
B7C C2C B3C C1C 103.5(6)
B6C C2C B3C C1C 32.7(6)
C1C C2C B3C B9C -99.9(6)
B8C C2C B3C B9C 39.5(5)
B7C C2C B3C B9C 3.6(8)
B6C C2C B3C B9C -67.1(7)
C1C C2C B3C B4C -37.4(5)
B8C C2C B3C B4C 102.0(6)
B7C C2C B3C B4C 66.1(7)
B6C C2C B3C B4C -4.6(8)
C1C C2C B3C B8C -139.4(5)
B7C C2C B3C B8C -35.9(6)
B6C C2C B3C B8C -106.7(6)
B4C C1C B3C C2C -136.5(6)
B5C C1C B3C C2C -99.0(6)
B6C C1C B3C C2C -31.2(5)
P1C C1C B3C C2C 103.0(5)
C2C C1C B3C B9C 97.7(6)
B4C C1C B3C B9C -38.8(5)
B5C C1C B3C B9C -1.4(7)
B6C C1C B3C B9C 66.4(7)
P1C C1C B3C B9C -159.3(5)
C2C C1C B3C B4C 136.5(6)
B5C C1C B3C B4C 37.5(5)
B6C C1C B3C B4C 105.3(6)
P1C C1C B3C B4C -120.5(5)
C2C C1C B3C B8C 35.1(5)
B4C C1C B3C B8C -101.4(6)
B5C C1C B3C B8C -64.0(7)
B6C C1C B3C B8C 3.8(7)
P1C C1C B3C B8C 138.1(5)
C2C C1C B4C B9C -0.7(7)
B5C C1C B4C B9C -102.3(6)
B3C C1C B4C B9C 38.4(5)
B6C C1C B4C B9C -65.3(7)
P1C C1C B4C B9C 143.2(5)
C2C C1C B4C B10C 62.5(6)
B5C C1C B4C B10C -39.1(5)
B3C C1C B4C B10C 101.6(6)
B6C C1C B4C B10C -2.1(7)
P1C C1C B4C B10C -153.6(5)
C2C C1C B4C B3C -39.1(5)
B5C C1C B4C B3C -140.7(6)
B6C C1C B4C B3C -103.7(6)
P1C C1C B4C B3C 104.8(6)
C2C C1C B4C B5C 101.6(6)
B3C C1C B4C B5C 140.7(6)
B6C C1C B4C B5C 37.0(6)
P1C C1C B4C B5C -114.5(6)
C2C B3C B4C C1C 37.2(5)
B9C B3C B4C C1C 136.0(6)
B8C B3C B4C C1C 97.9(6)
C2C B3C B4C B9C -98.8(6)
C1C B3C B4C B9C -136.0(6)
B8C B3C B4C B9C -38.1(5)
C2C B3C B4C B10C -60.9(7)
C1C B3C B4C B10C -98.1(6)
B9C B3C B4C B10C 37.9(5)
B8C B3C B4C B10C -0.2(8)
C2C B3C B4C B5C 2.4(7)
C1C B3C B4C B5C -34.7(5)
B9C B3C B4C B5C 101.3(6)
B8C B3C B4C B5C 63.2(7)
C2C C1C B5C B10C -62.9(6)
B4C C1C B5C B10C 39.0(5)
B3C C1C B5C B10C 1.7(7)
B6C C1C B5C B10C -102.2(6)
P1C C1C B5C B10C 157.7(5)
C2C C1C B5C B4C -102.0(6)
B3C C1C B5C B4C -37.4(5)
B6C C1C B5C B4C -141.2(6)
P1C C1C B5C B4C 118.7(6)
C2C C1C B5C B6C 39.2(5)
B4C C1C B5C B6C 141.2(6)
B3C C1C B5C B6C 103.9(6)
P1C C1C B5C B6C -100.1(6)
C2C C1C B5C B11C 0.3(7)
B4C C1C B5C B11C 102.2(6)
B3C C1C B5C B11C 64.9(7)
B6C C1C B5C B11C -39.0(5)
P1C C1C B5C B11C -139.1(5)
B9C B4C B5C C1C 97.7(6)
B10C B4C B5C C1C 135.5(6)
B3C B4C B5C C1C 34.9(5)
C1C B4C B5C B10C -135.5(6)
B9C B4C B5C B10C -37.8(5)
B3C B4C B5C B10C -100.6(6)
C1C B4C B5C B6C -34.6(5)
B9C B4C B5C B6C 63.1(7)
B10C B4C B5C B6C 100.9(6)
B3C B4C B5C B6C 0.3(7)
C1C B4C B5C B11C -97.7(6)
B9C B4C B5C B11C 0.0(7)
B10C B4C B5C B11C 37.8(5)
B3C B4C B5C B11C -62.8(7)
B8C C2C B6C C1C -103.5(6)
B7C C2C B6C C1C -139.6(6)
B3C C2C B6C C1C -32.6(5)
C1C C2C B6C B11C 99.7(6)
B8C C2C B6C B11C -3.8(8)
B7C C2C B6C B11C -39.8(5)
B3C C2C B6C B11C 67.1(7)
C1C C2C B6C B5C 37.4(5)
B8C C2C B6C B5C -66.1(7)
B7C C2C B6C B5C -102.1(6)
B3C C2C B6C B5C 4.8(8)
C1C C2C B6C B7C 139.6(6)
B8C C2C B6C B7C 36.0(6)
B3C C2C B6C B7C 106.9(6)
B4C C1C B6C C2C 99.1(6)
B5C C1C B6C C2C 136.2(6)
B3C C1C B6C C2C 31.2(5)
P1C C1C B6C C2C -105.1(5)
C2C C1C B6C B11C -97.0(6)
B4C C1C B6C B11C 2.1(8)
B5C C1C B6C B11C 39.2(5)
B3C C1C B6C B11C -65.8(7)
P1C C1C B6C B11C 157.9(5)
C2C C1C B6C B5C -136.2(6)
B4C C1C B6C B5C -37.1(6)
B3C C1C B6C B5C -105.0(6)
P1C C1C B6C B5C 118.7(5)
C2C C1C B6C B7C -34.9(5)
B4C C1C B6C B7C 64.2(7)
B5C C1C B6C B7C 101.3(6)
B3C C1C B6C B7C -3.7(7)
P1C C1C B6C B7C -140.0(5)
C1C B5C B6C C2C -37.2(5)
B10C B5C B6C C2C 60.5(7)
B4C B5C B6C C2C -2.9(7)
B11C B5C B6C C2C 98.2(6)
B10C B5C B6C C1C 97.8(6)
B4C B5C B6C C1C 34.3(5)
B11C B5C B6C C1C 135.4(6)
C1C B5C B6C B11C -135.4(6)
B10C B5C B6C B11C -37.7(5)
B4C B5C B6C B11C -101.1(6)
C1C B5C B6C B7C -97.9(6)
B10C B5C B6C B7C -0.1(7)
B4C B5C B6C B7C -63.6(7)
B11C B5C B6C B7C 37.6(5)
C1C C2C B7C B8C 104.6(6)
B3C C2C B7C B8C 36.3(6)
B6C C2C B7C B8C 143.0(6)
C1C C2C B7C B11C 1.7(8)
B8C C2C B7C B11C -102.9(6)
B3C C2C B7C B11C -66.6(7)
B6C C2C B7C B11C 40.1(5)
C1C C2C B7C B12C 64.0(7)
B8C C2C B7C B12C -40.6(5)
B3C C2C B7C B12C -4.3(8)
B6C C2C B7C B12C 102.4(6)
C1C C2C B7C B6C -38.4(5)
B8C C2C B7C B6C -143.0(6)
B3C C2C B7C B6C -106.7(6)
C1C B6C B7C C2C 34.8(5)
B11C B6C B7C C2C 133.9(6)
B5C B6C B7C C2C 96.0(6)
C2C B6C B7C B8C -32.8(5)
C1C B6C B7C B8C 2.0(7)
B11C B6C B7C B8C 101.1(6)
B5C B6C B7C B8C 63.2(7)
C2C B6C B7C B11C -133.9(6)
C1C B6C B7C B11C -99.0(6)
B5C B6C B7C B11C -37.9(5)
C2C B6C B7C B12C -96.3(6)
C1C B6C B7C B12C -61.5(7)
B11C B6C B7C B12C 37.6(5)
B5C B6C B7C B12C -0.3(7)
C1C C2C B8C B7C -104.8(6)
B3C C2C B8C B7C -143.2(6)
B6C C2C B8C B7C -36.3(6)
C1C C2C B8C B12C -64.1(7)
B7C C2C B8C B12C 40.7(5)
B3C C2C B8C B12C -102.5(6)
B6C C2C B8C B12C 4.4(8)
C1C C2C B8C B9C -0.7(7)
B7C C2C B8C B9C 104.2(6)
B3C C2C B8C B9C -39.0(5)
B6C C2C B8C B9C 67.9(7)
C1C C2C B8C B3C 38.4(5)
B7C C2C B8C B3C 143.2(6)
B6C C2C B8C B3C 106.9(6)
B11C B7C B8C C2C 96.2(6)
B12C B7C B8C C2C 133.4(6)
B6C B7C B8C C2C 32.7(5)
C2C B7C B8C B12C -133.4(6)
B11C B7C B8C B12C -37.2(6)
B6C B7C B8C B12C -100.6(6)
C2C B7C B8C B9C -95.3(6)
B11C B7C B8C B9C 0.8(8)
B12C B7C B8C B9C 38.0(6)
B6C B7C B8C B9C -62.6(7)
C2C B7C B8C B3C -32.5(5)
B11C B7C B8C B3C 63.7(7)
B12C B7C B8C B3C 100.9(6)
B6C B7C B8C B3C 0.2(7)
C1C B3C B8C C2C -35.1(5)
B9C B3C B8C C2C -134.7(6)
B4C B3C B8C C2C -96.5(6)
C2C B3C B8C B7C 32.6(5)
C1C B3C B8C B7C -2.4(7)
B9C B3C B8C B7C -102.0(6)
B4C B3C B8C B7C -63.8(7)
C2C B3C B8C B12C 96.4(6)
C1C B3C B8C B12C 61.4(7)
B9C B3C B8C B12C -38.2(6)
B4C B3C B8C B12C 0.0(8)
C2C B3C B8C B9C 134.7(6)
C1C B3C B8C B9C 99.6(6)
B4C B3C B8C B9C 38.2(5)
C2C B3C B9C B8C -38.7(5)
C1C B3C B9C B8C -99.2(6)
B4C B3C B9C B8C -137.3(6)
C2C B3C B9C B4C 98.6(6)
C1C B3C B9C B4C 38.1(5)
B8C B3C B9C B4C 137.3(6)
C2C B3C B9C B10C 61.0(7)
C1C B3C B9C B10C 0.5(7)
B4C B3C B9C B10C -37.6(6)
B8C B3C B9C B10C 99.7(6)
C2C B3C B9C B12C -1.3(7)
C1C B3C B9C B12C -61.9(7)
B4C B3C B9C B12C -100.0(6)
B8C B3C B9C B12C 37.3(5)
C2C B8C B9C B3C 38.7(5)
B7C B8C B9C B3C 100.2(6)
B12C B8C B9C B3C 137.8(6)
C2C B8C B9C B4C 0.2(7)
B7C B8C B9C B4C 61.7(7)
B12C B8C B9C B4C 99.3(6)
B3C B8C B9C B4C -38.5(5)
C2C B8C B9C B10C -62.8(7)
B7C B8C B9C B10C -1.3(8)
B12C B8C B9C B10C 36.3(6)
B3C B8C B9C B10C -101.5(6)
C2C B8C B9C B12C -99.2(6)
B7C B8C B9C B12C -37.6(6)
B3C B8C B9C B12C -137.8(6)
C1C B4C B9C B3C -38.4(5)
B10C B4C B9C B3C -137.8(6)
B5C B4C B9C B3C -100.3(6)
C1C B4C B9C B8C 0.3(7)
B10C B4C B9C B8C -99.1(6)
B3C B4C B9C B8C 38.7(6)
B5C B4C B9C B8C -61.6(7)
C1C B4C B9C B10C 99.5(6)
B3C B4C B9C B10C 137.8(6)
B5C B4C B9C B10C 37.6(5)
C1C B4C B9C B12C 62.8(7)
B10C B4C B9C B12C -36.6(5)
B3C B4C B9C B12C 101.2(6)
B5C B4C B9C B12C 0.9(7)
C1C B4C B10C B12C -61.8(7)
B9C B4C B10C B12C 37.7(6)
B3C B4C B10C B12C 0.3(8)
B5C B4C B10C B12C -100.4(6)
C1C B4C B10C B5C 38.6(5)
B9C B4C B10C B5C 138.1(6)
B3C B4C B10C B5C 100.8(6)
C1C B4C B10C B9C -99.5(6)
B3C B4C B10C B9C -37.3(5)
B5C B4C B10C B9C -138.1(6)
C1C B4C B10C B11C 1.2(7)
B9C B4C B10C B11C 100.7(6)
B3C B4C B10C B11C 63.4(7)
B5C B4C B10C B11C -37.4(5)
C1C B5C B10C B12C 62.9(7)
B4C B5C B10C B12C 101.4(6)
B6C B5C B10C B12C 0.5(7)
B11C B5C B10C B12C -36.8(5)
C1C B5C B10C B4C -38.5(5)
B6C B5C B10C B4C -100.9(6)
B11C B5C B10C B4C -138.1(6)
C1C B5C B10C B9C -1.3(7)
B4C B5C B10C B9C 37.2(5)
B6C B5C B10C B9C -63.7(7)
B11C B5C B10C B9C -100.9(6)
C1C B5C B10C B11C 99.7(6)
B4C B5C B10C B11C 138.1(6)
B6C B5C B10C B11C 37.2(5)
B3C B9C B10C B12C -100.5(6)
B8C B9C B10C B12C -36.4(5)
B4C B9C B10C B12C -138.3(6)
B3C B9C B10C B4C 37.9(6)
B8C B9C B10C B4C 101.9(6)
B12C B9C B10C B4C 138.3(6)
B3C B9C B10C B5C 0.5(8)
B8C B9C B10C B5C 64.5(7)
B4C B9C B10C B5C -37.4(5)
B12C B9C B10C B5C 101.0(6)
B3C B9C B10C B11C -62.8(7)
B8C B9C B10C B11C 1.3(8)
B4C B9C B10C B11C -100.7(6)
B12C B9C B10C B11C 37.7(5)
C2C B7C B11C B12C 98.6(6)
B8C B7C B11C B12C 37.2(6)
B6C B7C B11C B12C 138.0(6)
C2C B7C B11C B6C -39.5(5)
B8C B7C B11C B6C -100.9(6)
B12C B7C B11C B6C -138.0(6)
C2C B7C B11C B5C -1.4(7)
B8C B7C B11C B5C -62.8(7)
B12C B7C B11C B5C -100.0(6)
B6C B7C B11C B5C 38.0(5)
C2C B7C B11C B10C 61.4(7)
B8C B7C B11C B10C 0.0(8)
B12C B7C B11C B10C -37.2(5)
B6C B7C B11C B10C 100.9(6)
C2C B6C B11C B7C 39.2(5)
C1C B6C B11C B7C 99.3(6)
B5C B6C B11C B7C 137.6(6)
C2C B6C B11C B12C 1.6(7)
C1C B6C B11C B12C 61.6(7)
B5C B6C B11C B12C 100.0(6)
B7C B6C B11C B12C -37.6(5)
C2C B6C B11C B5C -98.4(6)
C1C B6C B11C B5C -38.3(5)
B7C B6C B11C B5C -137.6(6)
C2C B6C B11C B10C -61.3(7)
C1C B6C B11C B10C -1.2(7)
B5C B6C B11C B10C 37.1(5)
B7C B6C B11C B10C -100.5(6)
C1C B5C B11C B7C 0.7(7)
B10C B5C B11C B7C 100.0(6)
B4C B5C B11C B7C 62.5(7)
B6C B5C B11C B7C -38.2(5)
C1C B5C B11C B12C -62.6(7)
B10C B5C B11C B12C 36.6(5)
B4C B5C B11C B12C -0.9(7)
B6C B5C B11C B12C -101.6(6)
C1C B5C B11C B6C 38.9(5)
B10C B5C B11C B6C 138.2(6)
B4C B5C B11C B6C 100.7(6)
C1C B5C B11C B10C -99.3(6)
B4C B5C B11C B10C -37.5(5)
B6C B5C B11C B10C -138.2(6)
B12C B10C B11C B7C 37.4(6)
B4C B10C B11C B7C -63.8(7)
B5C B10C B11C B7C -101.2(6)
B9C B10C B11C B7C -0.8(8)
B4C B10C B11C B12C -101.2(6)
B5C B10C B11C B12C -138.7(6)
B9C B10C B11C B12C -38.2(5)
B12C B10C B11C B6C 101.3(6)
B4C B10C B11C B6C 0.0(8)
B5C B10C B11C B6C -37.4(5)
B9C B10C B11C B6C 63.1(7)
B12C B10C B11C B5C 138.7(6)
B4C B10C B11C B5C 37.4(5)
B9C B10C B11C B5C 100.5(6)
C2C B8C B12C B7C -40.0(5)
B9C B8C B12C B7C -138.5(6)
B3C B8C B12C B7C -101.1(6)
C2C B8C B12C B10C 61.3(7)
B7C B8C B12C B10C 101.4(7)
B9C B8C B12C B10C -37.1(6)
B3C B8C B12C B10C 0.3(8)
C2C B8C B12C B11C -3.1(7)
B7C B8C B12C B11C 37.0(6)
B9C B8C B12C B11C -101.5(6)
B3C B8C B12C B11C -64.2(7)
C2C B8C B12C B9C 98.4(6)
B7C B8C B12C B9C 138.5(6)
B3C B8C B12C B9C 37.3(5)
C2C B7C B12C B8C 39.9(5)
B11C B7C B12C B8C 138.6(6)
B6C B7C B12C B8C 101.1(6)
C2C B7C B12C B10C -60.6(7)
B8C B7C B12C B10C -100.5(6)
B11C B7C B12C B10C 38.1(5)
B6C B7C B12C B10C 0.6(8)
C2C B7C B12C B11C -98.6(6)
B8C B7C B12C B11C -138.6(6)
B6C B7C B12C B11C -37.5(5)
C2C B7C B12C B9C 3.1(7)
B8C B7C B12C B9C -36.8(5)
B11C B7C B12C B9C 101.7(6)
B6C B7C B12C B9C 64.2(7)
B4C B10C B12C B8C -0.4(8)
B5C B10C B12C B8C -63.9(7)
B9C B10C B12C B8C 36.8(6)
B11C B10C B12C B8C -100.8(6)
B4C B10C B12C B7C 62.9(7)
B5C B10C B12C B7C -0.7(8)
B9C B10C B12C B7C 100.0(6)
B11C B10C B12C B7C -37.6(5)
B4C B10C B12C B11C 100.4(6)
B5C B10C B12C B11C 36.9(5)
B9C B10C B12C B11C 137.6(6)
B4C B10C B12C B9C -37.2(5)
B5C B10C B12C B9C -100.7(6)
B11C B10C B12C B9C -137.6(6)
B7C B11C B12C B8C -36.9(5)
B6C B11C B12C B8C 1.0(8)
B5C B11C B12C B8C 64.5(7)
B10C B11C B12C B8C 101.1(6)
B6C B11C B12C B7C 37.8(6)
B5C B11C B12C B7C 101.4(6)
B10C B11C B12C B7C 138.0(6)
B7C B11C B12C B10C -138.0(6)
B6C B11C B12C B10C -100.2(6)
B5C B11C B12C B10C -36.6(5)
B7C B11C B12C B9C -99.9(6)
B6C B11C B12C B9C -62.1(7)
B5C B11C B12C B9C 1.5(7)
B10C B11C B12C B9C 38.1(5)
B3C B9C B12C B8C -38.0(5)
B4C B9C B12C B8C -101.7(6)
B10C B9C B12C B8C -138.6(6)
B3C B9C B12C B7C -1.1(8)
B8C B9C B12C B7C 36.9(5)
B4C B9C B12C B7C -64.8(7)
B10C B9C B12C B7C -101.7(6)
B3C B9C B12C B10C 100.6(6)
B8C B9C B12C B10C 138.6(6)
B4C B9C B12C B10C 36.9(5)
B3C B9C B12C B11C 62.2(7)
B8C B9C B12C B11C 100.2(6)
B4C B9C B12C B11C -1.5(7)
B10C B9C B12C B11C -38.4(6)
C6C P1C C3C C4C 175.6(5)
C1C P1C C3C C4C 68.4(6)
Pd2 P1C C3C C4C -54.0(5)
C6C P1C C3C C5C -65.1(5)
C1C P1C C3C C5C -172.4(5)
Pd2 P1C C3C C5C 65.2(5)
C3C P1C C6C C7C -26.2(6)
C1C P1C C6C C7C 84.1(6)
Pd2 P1C C6C C7C -151.3(5)
C3C P1C C6C C8C 101.7(6)
C1C P1C C6C C8C -148.0(5)
Pd2 P1C C6C C8C -23.4(6)
C3D P1D C1D C2D -133.5(4)
C6D P1D C1D C2D 118.1(5)
Pd2 P1D C1D C2D -11.1(5)
C3D P1D C1D B5D 8.0(6)
C6D P1D C1D B5D -100.4(6)
Pd2 P1D C1D B5D 130.4(5)
C3D P1D C1D B6D -66.3(5)
C6D P1D C1D B6D -174.7(5)
Pd2 P1D C1D B6D 56.1(5)
C3D P1D C1D B4D 88.0(6)
C6D P1D C1D B4D -20.4(6)
Pd2 P1D C1D B4D -149.6(5)
C3D P1D C1D B3D 160.7(5)
C6D P1D C1D B3D 52.3(5)
Pd2 P1D C1D B3D -76.9(5)
B5D C1D C2D B3D 105.9(6)
B6D C1D C2D B3D 146.2(6)
B4D C1D C2D B3D 39.6(5)
P1D C1D C2D B3D -106.3(5)
B5D C1D C2D B7D 67.0(7)
B6D C1D C2D B7D 107.4(6)
B4D C1D C2D B7D 0.7(7)
B3D C1D C2D B7D -38.8(6)
P1D C1D C2D B7D -145.2(5)
B5D C1D C2D B11D -2.4(8)
B6D C1D C2D B11D 38.0(6)
B4D C1D C2D B11D -68.6(7)
B3D C1D C2D B11D -108.2(7)
P1D C1D C2D B11D 145.5(5)
B5D C1D C2D B6D -40.4(5)
B4D C1D C2D B6D -106.7(6)
B3D C1D C2D B6D -146.2(6)
P1D C1D C2D B6D 107.4(5)
B7D C2D B3D C1D 139.4(6)
B11D C2D B3D C1D 102.5(6)
B6D C2D B3D C1D 32.6(5)
C1D C2D B3D B7D -139.4(6)
B11D C2D B3D B7D -36.9(6)
B6D C2D B3D B7D -106.8(7)
C1D C2D B3D B8D -99.2(6)
B7D C2D B3D B8D 40.2(5)
B11D C2D B3D B8D 3.3(8)
B6D C2D B3D B8D -66.7(7)
C1D C2D B3D B4D -37.3(5)
B7D C2D B3D B4D 102.1(6)
B11D C2D B3D B4D 65.3(7)
B6D C2D B3D B4D -4.7(8)
B5D C1D B3D C2D -100.1(6)
B6D C1D B3D C2D -31.3(5)
B4D C1D B3D C2D -136.7(6)
P1D C1D B3D C2D 103.6(5)
C2D C1D B3D B7D 35.5(5)
B5D C1D B3D B7D -64.6(7)
B6D C1D B3D B7D 4.1(7)
B4D C1D B3D B7D -101.2(6)
P1D C1D B3D B7D 139.1(5)
C2D C1D B3D B8D 97.9(6)
B5D C1D B3D B8D -2.1(7)
B6D C1D B3D B8D 66.6(7)
B4D C1D B3D B8D -38.7(5)
P1D C1D B3D B8D -158.4(5)
C2D C1D B3D B4D 136.7(6)
B5D C1D B3D B4D 36.6(6)
B6D C1D B3D B4D 105.4(6)
P1D C1D B3D B4D -119.7(5)
C2D C1D B4D B5D 103.4(6)
B6D C1D B4D B5D 38.5(6)
B3D C1D B4D B5D 141.7(6)
P1D C1D B4D B5D -116.4(6)
C2D C1D B4D B9D 64.0(6)
B5D C1D B4D B9D -39.3(5)
B6D C1D B4D B9D -0.8(7)
B3D C1D B4D B9D 102.4(6)
P1D C1D B4D B9D -155.8(5)
C2D C1D B4D B8D 0.5(7)
B5D C1D B4D B8D -102.8(6)
B6D C1D B4D B8D -64.3(7)
B3D C1D B4D B8D 38.9(5)
P1D C1D B4D B8D 140.8(5)
C2D C1D B4D B3D -38.4(5)
B5D C1D B4D B3D -141.7(6)
B6D C1D B4D B3D -103.2(6)
P1D C1D B4D B3D 101.9(6)
C2D B3D B4D C1D 37.0(5)
B7D B3D B4D C1D 98.5(6)
B8D B3D B4D C1D 135.7(6)
C2D B3D B4D B5D 3.7(7)
C1D B3D B4D B5D -33.3(5)
B7D B3D B4D B5D 65.2(7)
B8D B3D B4D B5D 102.4(7)
C2D B3D B4D B9D -60.4(7)
C1D B3D B4D B9D -97.5(6)
B7D B3D B4D B9D 1.0(8)
B8D B3D B4D B9D 38.2(6)
C2D B3D B4D B8D -98.7(6)
C1D B3D B4D B8D -135.7(6)
B7D B3D B4D B8D -37.2(6)
C2D C1D B5D B4D -100.6(6)
B6D C1D B5D B4D -139.9(6)
B3D C1D B5D B4D -36.5(6)
P1D C1D B5D B4D 116.7(6)
C2D C1D B5D B10D 0.8(7)
B6D C1D B5D B10D -38.4(5)
B4D C1D B5D B10D 101.5(6)
B3D C1D B5D B10D 65.0(7)
P1D C1D B5D B10D -141.8(5)
C2D C1D B5D B6D 39.2(5)
B4D C1D B5D B6D 139.9(6)
B3D C1D B5D B6D 103.4(6)
P1D C1D B5D B6D -103.4(6)
C2D C1D B5D B9D -61.6(7)
B6D C1D B5D B9D -100.8(6)
B4D C1D B5D B9D 39.1(5)
B3D C1D B5D B9D 2.6(7)
P1D C1D B5D B9D 155.7(5)
B9D B4D B5D C1D 135.5(6)
B8D B4D B5D C1D 97.3(6)
B3D B4D B5D C1D 34.0(5)
C1D B4D B5D B10D -98.5(6)
B9D B4D B5D B10D 37.0(6)
B8D B4D B5D B10D -1.2(8)
B3D B4D B5D B10D -64.5(7)
C1D B4D B5D B6D -35.8(5)
B9D B4D B5D B6D 99.8(6)
B8D B4D B5D B6D 61.5(7)
B3D B4D B5D B6D -1.8(8)
C1D B4D B5D B9D -135.5(6)
B8D B4D B5D B9D -38.2(6)
B3D B4D B5D B9D -101.6(6)
B3D C2D B6D C1D -33.0(6)
B7D C2D B6D C1D -103.2(6)
B11D C2D B6D C1D -139.8(6)
C1D C2D B6D B10D 99.1(6)
B3D C2D B6D B10D 66.1(7)
B7D C2D B6D B10D -4.2(8)
B11D C2D B6D B10D -40.7(6)
C1D C2D B6D B11D 139.8(6)
B3D C2D B6D B11D 106.8(7)
B7D C2D B6D B11D 36.6(6)
C1D C2D B6D B5D 36.6(5)
B3D C2D B6D B5D 3.6(8)
B7D C2D B6D B5D -66.6(7)
B11D C2D B6D B5D -103.2(6)
B5D C1D B6D C2D 136.8(6)
B4D C1D B6D C2D 98.5(6)
B3D C1D B6D C2D 30.9(5)
P1D C1D B6D C2D -103.7(5)
C2D C1D B6D B10D -98.1(6)
B5D C1D B6D B10D 38.7(5)
B4D C1D B6D B10D 0.4(7)
B3D C1D B6D B10D -67.2(7)
P1D C1D B6D B10D 158.2(5)
C2D C1D B6D B11D -35.1(5)
B5D C1D B6D B11D 101.7(6)
B4D C1D B6D B11D 63.5(7)
B3D C1D B6D B11D -4.1(7)
P1D C1D B6D B11D -138.7(5)
C2D C1D B6D B5D -136.8(6)
B4D C1D B6D B5D -38.3(6)
B3D C1D B6D B5D -105.9(6)
P1D C1D B6D B5D 119.5(5)
C1D B5D B6D C2D -36.9(5)
B4D B5D B6D C2D -0.9(8)
B10D B5D B6D C2D 99.1(6)
B9D B5D B6D C2D 62.2(7)
B4D B5D B6D C1D 36.0(5)
B10D B5D B6D C1D 136.0(6)
B9D B5D B6D C1D 99.1(6)
C1D B5D B6D B10D -136.0(6)
B4D B5D B6D B10D -100.0(7)
B9D B5D B6D B10D -36.9(5)
C1D B5D B6D B11D -98.2(6)
B4D B5D B6D B11D -62.2(7)
B10D B5D B6D B11D 37.8(6)
B9D B5D B6D B11D 0.9(7)
C1D C2D B7D B3D 38.8(5)
B11D C2D B7D B3D 142.7(6)
B6D C2D B7D B3D 106.6(6)
C1D C2D B7D B8D -1.7(7)
B3D C2D B7D B8D -40.5(5)
B11D C2D B7D B8D 102.2(6)
B6D C2D B7D B8D 66.1(7)
C1D C2D B7D B12D -64.4(7)
B3D C2D B7D B12D -103.2(7)
B11D C2D B7D B12D 39.5(6)
B6D C2D B7D B12D 3.4(8)
C1D C2D B7D B11D -103.9(6)
B3D C2D B7D B11D -142.7(6)
B6D C2D B7D B11D -36.2(6)
C1D B3D B7D C2D -35.2(5)
B8D B3D B7D C2D -133.8(6)
B4D B3D B7D C2D -96.7(6)
C2D B3D B7D B8D 133.8(6)
C1D B3D B7D B8D 98.7(6)
B4D B3D B7D B8D 37.1(6)
C2D B3D B7D B12D 95.6(7)
C1D B3D B7D B12D 60.4(7)
B8D B3D B7D B12D -38.3(6)
B4D B3D B7D B12D -1.1(8)
C2D B3D B7D B11D 32.8(6)
C1D B3D B7D B11D -2.4(8)
B8D B3D B7D B11D -101.1(7)
B4D B3D B7D B11D -64.0(8)
C2D B7D B8D B4D 2.0(8)
B3D B7D B8D B4D -37.5(6)
B12D B7D B8D B4D 100.0(6)
B11D B7D B8D B4D 63.0(7)
C2D B7D B8D B3D 39.5(5)
B12D B7D B8D B3D 137.5(6)
B11D B7D B8D B3D 100.5(6)
C2D B7D B8D B12D -98.1(6)
B3D B7D B8D B12D -137.5(6)
B11D B7D B8D B12D -37.0(6)
C2D B7D B8D B9D -60.9(7)
B3D B7D B8D B9D -100.4(6)
B12D B7D B8D B9D 37.2(6)
B11D B7D B8D B9D 0.1(8)
C1D B4D B8D B7D -1.6(7)
B5D B4D B8D B7D -62.3(7)
B9D B4D B8D B7D -100.6(7)
B3D B4D B8D B7D 37.2(6)
C1D B4D B8D B3D -38.7(5)
B5D B4D B8D B3D -99.5(6)
B9D B4D B8D B3D -137.7(6)
C1D B4D B8D B12D 61.8(7)
B5D B4D B8D B12D 1.0(8)
B9D B4D B8D B12D -37.2(6)
B3D B4D B8D B12D 100.5(7)
C1D B4D B8D B9D 99.0(6)
B5D B4D B8D B9D 38.2(6)
B3D B4D B8D B9D 137.7(6)
C2D B3D B8D B7D -39.7(5)
C1D B3D B8D B7D -100.1(6)
B4D B3D B8D B7D -138.3(6)
C2D B3D B8D B4D 98.6(6)
C1D B3D B8D B4D 38.2(5)
B7D B3D B8D B4D 138.3(6)
C2D B3D B8D B12D -1.9(7)
C1D B3D B8D B12D -62.3(7)
B7D B3D B8D B12D 37.8(6)
B4D B3D B8D B12D -100.5(6)
C2D B3D B8D B9D 61.2(7)
C1D B3D B8D B9D 0.7(8)
B7D B3D B8D B9D 100.8(7)
B4D B3D B8D B9D -37.5(6)
C1D B4D B9D B10D 0.8(7)
B5D B4D B9D B10D -37.1(6)
B8D B4D B9D B10D 100.9(7)
B3D B4D B9D B10D 63.1(7)
C1D B4D B9D B12D -62.8(7)
B5D B4D B9D B12D -100.7(7)
B8D B4D B9D B12D 37.2(6)
B3D B4D B9D B12D -0.5(8)
C1D B4D B9D B5D 37.9(5)
B8D B4D B9D B5D 138.0(6)
B3D B4D B9D B5D 100.2(6)
C1D B4D B9D B8D -100.1(6)
B5D B4D B9D B8D -138.0(6)
B3D B4D B9D B8D -37.7(6)
C1D B5D B9D B4D -39.2(5)
B10D B5D B9D B4D -138.3(6)
B6D B5D B9D B4D -101.6(6)
C1D B5D B9D B10D 99.1(6)
B4D B5D B9D B10D 138.3(6)
B6D B5D B9D B10D 36.8(5)
C1D B5D B9D B12D 61.1(7)
B4D B5D B9D B12D 100.3(6)
B10D B5D B9D B12D -38.0(5)
B6D B5D B9D B12D -1.2(7)
C1D B5D B9D B8D -1.9(8)
B4D B5D B9D B8D 37.3(6)
B10D B5D B9D B8D -101.0(7)
B6D B5D B9D B8D -64.3(7)
B7D B8D B9D B4D 100.9(6)
B3D B8D B9D B4D 37.9(6)
B12D B8D B9D B4D 138.1(7)
B7D B8D B9D B10D 0.6(8)
B4D B8D B9D B10D -100.3(6)
B3D B8D B9D B10D -62.3(7)
B12D B8D B9D B10D 37.9(6)
B7D B8D B9D B12D -37.3(6)
B4D B8D B9D B12D -138.1(7)
B3D B8D B9D B12D -100.2(7)
B7D B8D B9D B5D 63.7(7)
B4D B8D B9D B5D -37.2(6)
B3D B8D B9D B5D 0.7(8)
B12D B8D B9D B5D 101.0(7)
C2D B6D B10D B11D 39.9(5)
C1D B6D B10D B11D 100.5(6)
B5D B6D B10D B11D 138.0(6)
C2D B6D B10D B9D -60.5(7)
C1D B6D B10D B9D 0.1(7)
B11D B6D B10D B9D -100.4(7)
B5D B6D B10D B9D 37.6(5)
C2D B6D B10D B5D -98.1(6)
C1D B6D B10D B5D -37.5(5)
B11D B6D B10D B5D -138.0(6)
C2D B6D B10D B12D 3.1(7)
C1D B6D B10D B12D 63.7(7)
B11D B6D B10D B12D -36.8(6)
B5D B6D B10D B12D 101.2(6)
B4D B9D B10D B6D -0.6(8)
B12D B9D B10D B6D 100.1(6)
B5D B9D B10D B6D -37.6(5)
B8D B9D B10D B6D 62.4(7)
B4D B9D B10D B11D -64.1(7)
B12D B9D B10D B11D 36.5(6)
B5D B9D B10D B11D -101.1(6)
B8D B9D B10D B11D -1.1(8)
B4D B9D B10D B5D 37.0(5)
B12D B9D B10D B5D 137.6(6)
B8D B9D B10D B5D 100.0(6)
B4D B9D B10D B12D -100.7(6)
B5D B9D B10D B12D -137.6(6)
B8D B9D B10D B12D -37.6(6)
C1D B5D B10D B6D 38.4(5)
B4D B5D B10D B6D 101.4(6)
B9D B5D B10D B6D 138.4(6)
C1D B5D B10D B11D 0.9(8)
B4D B5D B10D B11D 63.8(7)
B6D B5D B10D B11D -37.6(6)
B9D B5D B10D B11D 100.8(7)
C1D B5D B10D B9D -100.0(6)
B4D B5D B10D B9D -37.0(5)
B6D B5D B10D B9D -138.4(6)
C1D B5D B10D B12D -62.0(7)
B4D B5D B10D B12D 0.9(8)
B6D B5D B10D B12D -100.5(6)
B9D B5D B10D B12D 37.9(6)
C1D C2D B11D B6D -37.5(6)
B3D C2D B11D B6D -106.4(6)
B7D C2D B11D B6D -143.0(6)
C1D C2D B11D B12D 65.7(7)
B3D C2D B11D B12D -3.3(8)
B7D C2D B11D B12D -39.8(6)
B6D C2D B11D B12D 103.2(6)
C1D C2D B11D B10D 2.8(8)
B3D C2D B11D B10D -66.2(8)
B7D C2D B11D B10D -102.7(7)
B6D C2D B11D B10D 40.3(6)
C1D C2D B11D B7D 105.5(6)
B3D C2D B11D B7D 36.6(6)
B6D C2D B11D B7D 143.0(6)
C1D B6D B11D C2D 34.9(5)
B10D B6D B11D C2D 133.4(6)
B5D B6D B11D C2D 95.7(6)
C2D B6D B11D B12D -95.9(6)
C1D B6D B11D B12D -60.9(7)
B10D B6D B11D B12D 37.6(6)
B5D B6D B11D B12D -0.2(8)
C2D B6D B11D B10D -133.4(6)
C1D B6D B11D B10D -98.5(6)
B5D B6D B11D B10D -37.8(6)
C2D B6D B11D B7D -32.5(6)
C1D B6D B11D B7D 2.5(8)
B10D B6D B11D B7D 101.0(7)
B5D B6D B11D B7D 63.2(7)
B6D B10D B11D C2D -39.9(5)
B9D B10D B11D C2D 61.8(7)
B5D B10D B11D C2D -2.2(8)
B12D B10D B11D C2D 98.6(6)
B9D B10D B11D B6D 101.7(6)
B5D B10D B11D B6D 37.7(6)
B12D B10D B11D B6D 138.5(6)
B6D B10D B11D B12D -138.5(6)
B9D B10D B11D B12D -36.8(6)
B5D B10D B11D B12D -100.7(6)
B6D B10D B11D B7D -100.5(6)
B9D B10D B11D B7D 1.2(8)
B5D B10D B11D B7D -62.8(7)
B12D B10D B11D B7D 38.0(6)
B3D B7D B11D C2D -32.8(5)
B8D B7D B11D C2D -96.7(6)
B12D B7D B11D C2D -134.2(6)
C2D B7D B11D B6D 32.8(6)
B3D B7D B11D B6D 0.0(8)
B8D B7D B11D B6D -63.9(8)
B12D B7D B11D B6D -101.4(7)
C2D B7D B11D B12D 134.2(6)
B3D B7D B11D B12D 101.4(7)
B8D B7D B11D B12D 37.5(6)
C2D B7D B11D B10D 95.8(6)
B3D B7D B11D B10D 63.1(8)
B8D B7D B11D B10D -0.8(8)
B12D B7D B11D B10D -38.3(6)
C2D B11D B12D B7D 38.9(5)
B6D B11D B12D B7D 100.4(6)
B10D B11D B12D B7D 137.5(6)
C2D B11D B12D B9D -62.1(7)
B6D B11D B12D B9D -0.6(8)
B10D B11D B12D B9D 36.5(6)
B7D B11D B12D B9D -101.0(6)
C2D B11D B12D B8D 1.8(8)
B6D B11D B12D B8D 63.3(7)
B10D B11D B12D B8D 100.4(6)
B7D B11D B12D B8D -37.1(6)
C2D B11D B12D B10D -98.6(6)
B6D B11D B12D B10D -37.1(5)
B7D B11D B12D B10D -137.5(6)
C2D B7D B12D B11D -39.0(5)
B3D B7D B12D B11D -100.0(7)
B8D B7D B12D B11D -138.3(6)
C2D B7D B12D B9D 61.8(8)
B3D B7D B12D B9D 0.8(8)
B8D B7D B12D B9D -37.4(6)
B11D B7D B12D B9D 100.9(7)
C2D B7D B12D B8D 99.3(6)
B3D B7D B12D B8D 38.2(6)
B11D B7D B12D B8D 138.3(6)
C2D B7D B12D B10D -1.1(8)
B3D B7D B12D B10D -62.1(8)
B8D B7D B12D B10D -100.4(6)
B11D B7D B12D B10D 37.9(6)
B4D B9D B12D B11D 63.9(7)
B10D B9D B12D B11D -36.6(6)
B5D B9D B12D B11D 1.1(7)
B8D B9D B12D B11D 101.1(6)
B4D B9D B12D B7D -0.2(8)
B10D B9D B12D B7D -100.7(7)
B5D B9D B12D B7D -63.0(7)
B8D B9D B12D B7D 37.0(6)
B4D B9D B12D B8D -37.2(6)
B10D B9D B12D B8D -137.8(6)
B5D B9D B12D B8D -100.0(6)
B4D B9D B12D B10D 100.6(6)
B5D B9D B12D B10D 37.7(5)
B8D B9D B12D B10D 137.8(6)
B7D B8D B12D B11D 37.6(6)
B4D B8D B12D B11D -63.7(8)
B3D B8D B12D B11D 0.0(8)
B9D B8D B12D B11D -100.7(7)
B4D B8D B12D B7D -101.3(7)
B3D B8D B12D B7D -37.6(6)
B9D B8D B12D B7D -138.3(6)
B7D B8D B12D B9D 138.3(6)
B4D B8D B12D B9D 37.0(6)
B3D B8D B12D B9D 100.7(6)
B7D B8D B12D B10D 100.8(7)
B4D B8D B12D B10D -0.5(8)
B3D B8D B12D B10D 63.2(7)
B9D B8D B12D B10D -37.5(6)
B6D B10D B12D B11D 37.0(6)
B9D B10D B12D B11D 138.9(6)
B5D B10D B12D B11D 100.8(6)
B6D B10D B12D B7D -1.2(8)
B11D B10D B12D B7D -38.3(6)
B9D B10D B12D B7D 100.7(6)
B5D B10D B12D B7D 62.6(8)
B6D B10D B12D B9D -101.9(6)
B11D B10D B12D B9D -138.9(6)
B5D B10D B12D B9D -38.1(6)
B6D B10D B12D B8D -64.0(8)
B11D B10D B12D B8D -101.1(7)
B9D B10D B12D B8D 37.9(6)
B5D B10D B12D B8D -0.3(8)
C6D P1D C3D C4D -70.8(5)
C1D P1D C3D C4D -178.4(5)
Pd2 P1D C3D C4D 61.7(5)
C6D P1D C3D C5D 170.4(5)
C1D P1D C3D C5D 62.7(6)
Pd2 P1D C3D C5D -57.1(6)
C3D P1D C6D C7D 102.3(5)
C1D P1D C6D C7D -146.7(5)
Pd2 P1D C6D C7D -25.4(6)
C3D P1D C6D C8D -27.8(6)
C1D P1D C6D C8D 83.2(5)
Pd2 P1D C6D C8D -155.5(4)
